data_7714693
loop_
_publ_author_name
'Kulchu, Aleksandr'
'Khalaniya, Roman A.'
'Mironov, Andrei V.'
'Bogach, Alexey V.'
'Aksenov, Sergey M.'
'Lyssenko, Konstantin A.'
'Shevelkov, Andrei V.'

_publ_section_title
;
 Interplay of two magnetic sublattices in related compounds
 Sm<sub>2</sub>Mn<sub>1-<i>x</i></sub>Ga<sub>6-<i>y</i></sub>Ge<sub><i>y</i></sub>
 (<i>x</i> = 0.1-0.3, <i>y</i> = 0.6-1.0) and
 Sm<sub>4</sub>MnGa<sub>12-<i>y</i></sub>Ge<sub><i>y</i></sub> (<i>y</i> =
 3.0-3.5) with different ordering of empty and filled (Ga,Ge)<sub>6</sub>
 octahedra.
;
_journal_issue 4
_journal_name_full 'Dalton transactions (Cambridge, England : 2003)'
_journal_page_first 1506
_journal_page_last 1516
_journal_paper_doi 10.1039/d3dt03505k
_journal_volume 53
_journal_year 2024
_chemical_formula_moiety 'Sm2 Mn0.742 Ga5.1 Ge0.9'
_chemical_formula_sum 'Ga5.1 Ge0.9 Mn0.742 Sm2'
_chemical_formula_weight 762.3
_chemical_name_systematic Sm2Mn0.74Ga5.1Ge0.9
_space_group_IT_number 225
_space_group_name_Hall '-F 4 2 3'
_space_group_name_H-M_alt 'F m -3 m'
_symmetry_cell_setting cubic
_symmetry_Int_Tables_number 225
_symmetry_space_group_name_Hall '-F 4 2 3'
_symmetry_space_group_name_H-M 'F m -3 m'
_audit_creation_method 'Jana2006 Version : 15/02/2021'
_audit_update_record
;
2023-12-07 deposited with the CCDC.	2023-12-13 downloaded from the CCDC.
;
_cell_angle_alpha 90
_cell_angle_beta 90
_cell_angle_gamma 90
_cell_formula_units_Z 4
_cell_length_a 8.7126(3)
_cell_length_b 8.7126(3)
_cell_length_c 8.7126(3)
_cell_measurement_reflns_used 2654
_cell_measurement_temperature 100
_cell_measurement_theta_max 55.47
_cell_measurement_theta_min 4.68
_cell_volume 661.37(4)
_diffrn_ambient_temperature 100
_diffrn_measured_fraction_theta_full 0.98
_diffrn_measured_fraction_theta_max 0.98
_diffrn_measurement_device 'four-circle diffractometer'
_diffrn_measurement_device_type 'Bruker CCD'
_diffrn_measurement_method 'Bruker CCD'
_diffrn_radiation_monochromator graphite
_diffrn_radiation_probe x-ray
_diffrn_radiation_source 'X-ray tube'
_diffrn_radiation_type 'Mo K\a'
_diffrn_radiation_wavelength 0.71073
_diffrn_reflns_av_R_equivalents 0.0774
_diffrn_reflns_av_unetI/netI 0.0341
_diffrn_reflns_limit_h_max 19
_diffrn_reflns_limit_h_min -14
_diffrn_reflns_limit_k_max 17
_diffrn_reflns_limit_k_min -17
_diffrn_reflns_limit_l_max 19
_diffrn_reflns_limit_l_min -13
_diffrn_reflns_number 3772
_diffrn_reflns_theta_full 56.29
_diffrn_reflns_theta_max 56.29
_diffrn_reflns_theta_min 4.05
_exptl_absorpt_coefficient_mu 43.138
_exptl_absorpt_correction_T_max 0.0242
_exptl_absorpt_correction_T_min 0.0047
_exptl_absorpt_correction_type multi-scan,gaussian
_exptl_absorpt_process_details
;
 SADABS 2016/2: Krause, L., Herbst-Irmer, R., Sheldrick G.M. & Stalke D.,
 J. Appl. Cryst. 48 (2015) 3-10
;
_exptl_crystal_colour grey
_exptl_crystal_density_diffrn 7.6561
_exptl_crystal_description 'rectangular cuboid'
_exptl_crystal_F_000 1318
_exptl_crystal_recrystallization_method 'From the Melt'
_exptl_crystal_size_max 0.3
_exptl_crystal_size_mid 0.2
_exptl_crystal_size_min 0.1
_refine_diff_density_max 1.79
_refine_diff_density_min -2.20
_refine_ls_extinction_coef 206(19)
_refine_ls_extinction_method 'B-C type 1 Gaussian isotropic (Becker & Coppens, 1974)'
_refine_ls_goodness_of_fit_gt 1.09
_refine_ls_goodness_of_fit_ref 1.04
_refine_ls_number_constraints 0
_refine_ls_number_parameters 15
_refine_ls_number_reflns 268
_refine_ls_number_restraints 0
_refine_ls_R_factor_all 0.0296
_refine_ls_R_factor_gt 0.0215
_refine_ls_shift/su_max 0.0024
_refine_ls_shift/su_mean 0.0011
_refine_ls_structure_factor_coef F
_refine_ls_weighting_details w=1/(\s^2^(F)+0.0001F^2^)
_refine_ls_weighting_scheme sigma
_refine_ls_wR_factor_gt 0.0235
_refine_ls_wR_factor_ref 0.0248
_reflns_number_gt 222
_reflns_number_total 268
_reflns_threshold_expression I>2\s(I)
_cod_data_source_file d3dt03505k1.cif
_cod_data_source_block Sm2Mn074Ga51Ge09anharmonic
_cod_depositor_comments
;
The following automatic conversions were performed:

data item '_diffrn_radiation_probe' value 'X-ray' was changed to
'x-ray' in accordance with the
/home/data/users/saulius/crontab/automatic-downloads/rss-feeds/RSC/lib/dictionaries/cif_core.dic
dictionary named 'cif_core.dic' version 2.4.2 last updated on
2011-04-26.

Automatic conversion script
Id: cif_fix_values 8170 2020-07-09 18:12:32Z antanas 

 Adding full bibliography for 7714691--7714694.cif.
;
_cod_original_sg_symbol_Hall '-F 4;2;3'
_cod_database_code 7714693

loop_
_space_group_symop_id
_space_group_symop_operation_xyz
1 x,y,z
2 -x,-y,z
3 -x,y,-z
4 x,-y,-z
5 z,x,y
6 z,-x,-y
7 -z,-x,y
8 -z,x,-y
9 y,z,x
10 -y,z,-x
11 y,-z,-x
12 -y,-z,x
13 y,x,-z
14 -y,-x,-z
15 y,-x,z
16 -y,x,z
17 x,z,-y
18 -x,z,y
19 -x,-z,-y
20 x,-z,y
21 z,y,-x
22 z,-y,x
23 -z,y,x
24 -z,-y,-x
25 -x,-y,-z
26 x,y,-z
27 x,-y,z
28 -x,y,z
29 -z,-x,-y
30 -z,x,y
31 z,x,-y
32 z,-x,y
33 -y,-z,-x
34 y,-z,x
35 -y,z,x
36 y,z,-x
37 -y,-x,z
38 y,x,z
39 -y,x,-z
40 y,-x,-z
41 -x,-z,y
42 x,-z,-y
43 x,z,y
44 -x,z,-y
45 -z,-y,x
46 -z,y,-x
47 z,-y,-x
48 z,y,x
49 x,y+1/2,z+1/2
50 -x,-y+1/2,z+1/2
51 -x,y+1/2,-z+1/2
52 x,-y+1/2,-z+1/2
53 z,x+1/2,y+1/2
54 z,-x+1/2,-y+1/2
55 -z,-x+1/2,y+1/2
56 -z,x+1/2,-y+1/2
57 y,z+1/2,x+1/2
58 -y,z+1/2,-x+1/2
59 y,-z+1/2,-x+1/2
60 -y,-z+1/2,x+1/2
61 y,x+1/2,-z+1/2
62 -y,-x+1/2,-z+1/2
63 y,-x+1/2,z+1/2
64 -y,x+1/2,z+1/2
65 x,z+1/2,-y+1/2
66 -x,z+1/2,y+1/2
67 -x,-z+1/2,-y+1/2
68 x,-z+1/2,y+1/2
69 z,y+1/2,-x+1/2
70 z,-y+1/2,x+1/2
71 -z,y+1/2,x+1/2
72 -z,-y+1/2,-x+1/2
73 -x,-y+1/2,-z+1/2
74 x,y+1/2,-z+1/2
75 x,-y+1/2,z+1/2
76 -x,y+1/2,z+1/2
77 -z,-x+1/2,-y+1/2
78 -z,x+1/2,y+1/2
79 z,x+1/2,-y+1/2
80 z,-x+1/2,y+1/2
81 -y,-z+1/2,-x+1/2
82 y,-z+1/2,x+1/2
83 -y,z+1/2,x+1/2
84 y,z+1/2,-x+1/2
85 -y,-x+1/2,z+1/2
86 y,x+1/2,z+1/2
87 -y,x+1/2,-z+1/2
88 y,-x+1/2,-z+1/2
89 -x,-z+1/2,y+1/2
90 x,-z+1/2,-y+1/2
91 x,z+1/2,y+1/2
92 -x,z+1/2,-y+1/2
93 -z,-y+1/2,x+1/2
94 -z,y+1/2,-x+1/2
95 z,-y+1/2,-x+1/2
96 z,y+1/2,x+1/2
97 x+1/2,y,z+1/2
98 -x+1/2,-y,z+1/2
99 -x+1/2,y,-z+1/2
100 x+1/2,-y,-z+1/2
101 z+1/2,x,y+1/2
102 z+1/2,-x,-y+1/2
103 -z+1/2,-x,y+1/2
104 -z+1/2,x,-y+1/2
105 y+1/2,z,x+1/2
106 -y+1/2,z,-x+1/2
107 y+1/2,-z,-x+1/2
108 -y+1/2,-z,x+1/2
109 y+1/2,x,-z+1/2
110 -y+1/2,-x,-z+1/2
111 y+1/2,-x,z+1/2
112 -y+1/2,x,z+1/2
113 x+1/2,z,-y+1/2
114 -x+1/2,z,y+1/2
115 -x+1/2,-z,-y+1/2
116 x+1/2,-z,y+1/2
117 z+1/2,y,-x+1/2
118 z+1/2,-y,x+1/2
119 -z+1/2,y,x+1/2
120 -z+1/2,-y,-x+1/2
121 -x+1/2,-y,-z+1/2
122 x+1/2,y,-z+1/2
123 x+1/2,-y,z+1/2
124 -x+1/2,y,z+1/2
125 -z+1/2,-x,-y+1/2
126 -z+1/2,x,y+1/2
127 z+1/2,x,-y+1/2
128 z+1/2,-x,y+1/2
129 -y+1/2,-z,-x+1/2
130 y+1/2,-z,x+1/2
131 -y+1/2,z,x+1/2
132 y+1/2,z,-x+1/2
133 -y+1/2,-x,z+1/2
134 y+1/2,x,z+1/2
135 -y+1/2,x,-z+1/2
136 y+1/2,-x,-z+1/2
137 -x+1/2,-z,y+1/2
138 x+1/2,-z,-y+1/2
139 x+1/2,z,y+1/2
140 -x+1/2,z,-y+1/2
141 -z+1/2,-y,x+1/2
142 -z+1/2,y,-x+1/2
143 z+1/2,-y,-x+1/2
144 z+1/2,y,x+1/2
145 x+1/2,y+1/2,z
146 -x+1/2,-y+1/2,z
147 -x+1/2,y+1/2,-z
148 x+1/2,-y+1/2,-z
149 z+1/2,x+1/2,y
150 z+1/2,-x+1/2,-y
151 -z+1/2,-x+1/2,y
152 -z+1/2,x+1/2,-y
153 y+1/2,z+1/2,x
154 -y+1/2,z+1/2,-x
155 y+1/2,-z+1/2,-x
156 -y+1/2,-z+1/2,x
157 y+1/2,x+1/2,-z
158 -y+1/2,-x+1/2,-z
159 y+1/2,-x+1/2,z
160 -y+1/2,x+1/2,z
161 x+1/2,z+1/2,-y
162 -x+1/2,z+1/2,y
163 -x+1/2,-z+1/2,-y
164 x+1/2,-z+1/2,y
165 z+1/2,y+1/2,-x
166 z+1/2,-y+1/2,x
167 -z+1/2,y+1/2,x
168 -z+1/2,-y+1/2,-x
169 -x+1/2,-y+1/2,-z
170 x+1/2,y+1/2,-z
171 x+1/2,-y+1/2,z
172 -x+1/2,y+1/2,z
173 -z+1/2,-x+1/2,-y
174 -z+1/2,x+1/2,y
175 z+1/2,x+1/2,-y
176 z+1/2,-x+1/2,y
177 -y+1/2,-z+1/2,-x
178 y+1/2,-z+1/2,x
179 -y+1/2,z+1/2,x
180 y+1/2,z+1/2,-x
181 -y+1/2,-x+1/2,z
182 y+1/2,x+1/2,z
183 -y+1/2,x+1/2,-z
184 y+1/2,-x+1/2,-z
185 -x+1/2,-z+1/2,y
186 x+1/2,-z+1/2,-y
187 x+1/2,z+1/2,y
188 -x+1/2,z+1/2,-y
189 -z+1/2,-y+1/2,x
190 -z+1/2,y+1/2,-x
191 z+1/2,-y+1/2,-x
192 z+1/2,y+1/2,x

loop_
_atom_site_label
_atom_site_type_symbol
_atom_site_fract_x
_atom_site_fract_y
_atom_site_fract_z
_atom_site_adp_type
_atom_site_U_iso_or_equiv
_atom_site_site_symmetry_multiplicity
_atom_site_occupancy
_atom_site_calc_flag
_atom_site_refinement_flags
_atom_site_disorder_assembly
_atom_site_disorder_group
Sm1 Sm 0.25 0.25 0.25 Uani 0.00819(16) 8 1 d . . .
Mn1 Mn 0 0 0 Uani 0.0088(2) 4 0.742(9) d . . .
Ga1 Ga 0.2760(2) 0 0 Uani 0.0163(3) 24 0.85 d . . .
Ge1 Ge 0.2760(2) 0 0 Uani 0.0163(3) 24 0.15 d . . .

loop_
_atom_site_aniso_label
_atom_site_aniso_type_symbol
_atom_site_aniso_U_11
_atom_site_aniso_U_22
_atom_site_aniso_U_33
_atom_site_aniso_U_12
_atom_site_aniso_U_13
_atom_site_aniso_U_23
Sm1 Sm 0.0082(3) 0.0082(3) 0.0082(3) 0 0 0
Mn1 Mn 0.0088(4) 0.0088(4) 0.0088(4) 0 0 0
Ga1 Ga 0.0311(7) 0.0089(2) 0.0089(2) 0 0 0
Ge1 Ge 0.0311(7) 0.0089(2) 0.0089(2) 0 0 0

loop_
_atom_type_symbol
_atom_type_scat_dispersion_real
_atom_type_scat_dispersion_imag
_atom_type_scat_source
Ga 0.2307 1.6083 'International Tables Vol C tables 4.2.6.8 and 6.1.1.1'
Ge 0.1547 1.8001 'International Tables Vol C tables 4.2.6.8 and 6.1.1.1'
Mn 0.3368 0.7283 'International Tables Vol C tables 4.2.6.8 and 6.1.1.1'
Sm -0.1638 3.4418 'International Tables Vol C tables 4.2.6.8 and 6.1.1.1'

loop_
_exptl_crystal_face_index_h
_exptl_crystal_face_index_k
_exptl_crystal_face_index_l
_exptl_crystal_face_perp_dist
? ? ? ?

loop_
_geom_angle_atom_site_label_1
_geom_angle_atom_site_label_2
_geom_angle_atom_site_label_3
_geom_angle_site_symmetry_1
_geom_angle_site_symmetry_2
_geom_angle_site_symmetry_3
_geom_angle
_geom_angle_publ_flag
Mn1 Sm1 Mn1 . . 49_555 109.471(2) ?
Mn1 Sm1 Mn1 . . 97_555 109.471(2) ?
Mn1 Sm1 Mn1 . . 145_555 109.471(2) ?
Mn1 Sm1 Ga1 . . . 39.47(3) ?
Mn1 Sm1 Ga1 . . 49_555 148.94(3) ?
Mn1 Sm1 Ga1 . . 98_555 87.575(19) ?
Mn1 Sm1 Ga1 . . 146_555 87.575(19) ?
Mn1 Sm1 Ga1 . . 5_555 39.47(3) ?
Mn1 Sm1 Ga1 . . 101_555 148.94(3) ?
Mn1 Sm1 Ga1 . . 54_555 87.575(19) ?
Mn1 Sm1 Ga1 . . 150_555 87.575(19) ?
Mn1 Sm1 Ga1 . . 9_555 39.47(3) ?
Mn1 Sm1 Ga1 . . 153_555 148.94(3) ?
Mn1 Sm1 Ga1 . . 58_555 87.575(19) ?
Mn1 Sm1 Ga1 . . 106_555 87.575(19) ?
Mn1 Sm1 Ge1 . . . 39.47(3) ?
Mn1 Sm1 Ge1 . . 49_555 148.94(3) ?
Mn1 Sm1 Ge1 . . 98_555 87.575(19) ?
Mn1 Sm1 Ge1 . . 146_555 87.575(19) ?
Mn1 Sm1 Ge1 . . 5_555 39.47(3) ?
Mn1 Sm1 Ge1 . . 101_555 148.94(3) ?
Mn1 Sm1 Ge1 . . 54_555 87.575(19) ?
Mn1 Sm1 Ge1 . . 150_555 87.575(19) ?
Mn1 Sm1 Ge1 . . 9_555 39.47(3) ?
Mn1 Sm1 Ge1 . . 153_555 148.94(3) ?
Mn1 Sm1 Ge1 . . 58_555 87.575(19) ?
Mn1 Sm1 Ge1 . . 106_555 87.575(19) ?
Mn1 Sm1 Mn1 49_555 . 97_555 109.471(2) ?
Mn1 Sm1 Mn1 49_555 . 145_555 109.471(2) ?
Mn1 Sm1 Ga1 49_555 . . 148.94(3) ?
Mn1 Sm1 Ga1 49_555 . 49_555 39.47(3) ?
Mn1 Sm1 Ga1 49_555 . 98_555 87.575(19) ?
Mn1 Sm1 Ga1 49_555 . 146_555 87.575(19) ?
Mn1 Sm1 Ga1 49_555 . 5_555 87.575(19) ?
Mn1 Sm1 Ga1 49_555 . 101_555 87.575(19) ?
Mn1 Sm1 Ga1 49_555 . 54_555 39.47(3) ?
Mn1 Sm1 Ga1 49_555 . 150_555 148.94(3) ?
Mn1 Sm1 Ga1 49_555 . 9_555 87.575(19) ?
Mn1 Sm1 Ga1 49_555 . 153_555 87.575(19) ?
Mn1 Sm1 Ga1 49_555 . 58_555 39.47(3) ?
Mn1 Sm1 Ga1 49_555 . 106_555 148.94(3) ?
Mn1 Sm1 Ge1 49_555 . . 148.94(3) ?
Mn1 Sm1 Ge1 49_555 . 49_555 39.47(3) ?
Mn1 Sm1 Ge1 49_555 . 98_555 87.575(19) ?
Mn1 Sm1 Ge1 49_555 . 146_555 87.575(19) ?
Mn1 Sm1 Ge1 49_555 . 5_555 87.575(19) ?
Mn1 Sm1 Ge1 49_555 . 101_555 87.575(19) ?
Mn1 Sm1 Ge1 49_555 . 54_555 39.47(3) ?
Mn1 Sm1 Ge1 49_555 . 150_555 148.94(3) ?
Mn1 Sm1 Ge1 49_555 . 9_555 87.575(19) ?
Mn1 Sm1 Ge1 49_555 . 153_555 87.575(19) ?
Mn1 Sm1 Ge1 49_555 . 58_555 39.47(3) ?
Mn1 Sm1 Ge1 49_555 . 106_555 148.94(3) ?
Mn1 Sm1 Mn1 97_555 . 145_555 109.471(2) ?
Mn1 Sm1 Ga1 97_555 . . 87.575(19) ?
Mn1 Sm1 Ga1 97_555 . 49_555 87.575(19) ?
Mn1 Sm1 Ga1 97_555 . 98_555 39.47(3) ?
Mn1 Sm1 Ga1 97_555 . 146_555 148.94(3) ?
Mn1 Sm1 Ga1 97_555 . 5_555 148.94(3) ?
Mn1 Sm1 Ga1 97_555 . 101_555 39.47(3) ?
Mn1 Sm1 Ga1 97_555 . 54_555 87.575(19) ?
Mn1 Sm1 Ga1 97_555 . 150_555 87.575(19) ?
Mn1 Sm1 Ga1 97_555 . 9_555 87.575(19) ?
Mn1 Sm1 Ga1 97_555 . 153_555 87.575(19) ?
Mn1 Sm1 Ga1 97_555 . 58_555 148.94(3) ?
Mn1 Sm1 Ga1 97_555 . 106_555 39.47(3) ?
Mn1 Sm1 Ge1 97_555 . . 87.575(19) ?
Mn1 Sm1 Ge1 97_555 . 49_555 87.575(19) ?
Mn1 Sm1 Ge1 97_555 . 98_555 39.47(3) ?
Mn1 Sm1 Ge1 97_555 . 146_555 148.94(3) ?
Mn1 Sm1 Ge1 97_555 . 5_555 148.94(3) ?
Mn1 Sm1 Ge1 97_555 . 101_555 39.47(3) ?
Mn1 Sm1 Ge1 97_555 . 54_555 87.575(19) ?
Mn1 Sm1 Ge1 97_555 . 150_555 87.575(19) ?
Mn1 Sm1 Ge1 97_555 . 9_555 87.575(19) ?
Mn1 Sm1 Ge1 97_555 . 153_555 87.575(19) ?
Mn1 Sm1 Ge1 97_555 . 58_555 148.94(3) ?
Mn1 Sm1 Ge1 97_555 . 106_555 39.47(3) ?
Mn1 Sm1 Ga1 145_555 . . 87.575(19) ?
Mn1 Sm1 Ga1 145_555 . 49_555 87.575(19) ?
Mn1 Sm1 Ga1 145_555 . 98_555 148.94(3) ?
Mn1 Sm1 Ga1 145_555 . 146_555 39.47(3) ?
Mn1 Sm1 Ga1 145_555 . 5_555 87.575(19) ?
Mn1 Sm1 Ga1 145_555 . 101_555 87.575(19) ?
Mn1 Sm1 Ga1 145_555 . 54_555 148.94(3) ?
Mn1 Sm1 Ga1 145_555 . 150_555 39.47(3) ?
Mn1 Sm1 Ga1 145_555 . 9_555 148.94(3) ?
Mn1 Sm1 Ga1 145_555 . 153_555 39.47(3) ?
Mn1 Sm1 Ga1 145_555 . 58_555 87.575(19) ?
Mn1 Sm1 Ga1 145_555 . 106_555 87.575(19) ?
Mn1 Sm1 Ge1 145_555 . . 87.575(19) ?
Mn1 Sm1 Ge1 145_555 . 49_555 87.575(19) ?
Mn1 Sm1 Ge1 145_555 . 98_555 148.94(3) ?
Mn1 Sm1 Ge1 145_555 . 146_555 39.47(3) ?
Mn1 Sm1 Ge1 145_555 . 5_555 87.575(19) ?
Mn1 Sm1 Ge1 145_555 . 101_555 87.575(19) ?
Mn1 Sm1 Ge1 145_555 . 54_555 148.94(3) ?
Mn1 Sm1 Ge1 145_555 . 150_555 39.47(3) ?
Mn1 Sm1 Ge1 145_555 . 9_555 148.94(3) ?
Mn1 Sm1 Ge1 145_555 . 153_555 39.47(3) ?
Mn1 Sm1 Ge1 145_555 . 58_555 87.575(19) ?
Mn1 Sm1 Ge1 145_555 . 106_555 87.575(19) ?
Ga1 Sm1 Ga1 . . 49_555 171.59(5) ?
Ga1 Sm1 Ga1 . . 98_555 90.308(4) ?
Ga1 Sm1 Ga1 . . 146_555 90.308(4) ?
Ga1 Sm1 Ga1 . . 5_555 66.80(4) ?
Ga1 Sm1 Ga1 . . 101_555 119.82(4) ?
Ga1 Sm1 Ga1 . . 54_555 119.82(4) ?
Ga1 Sm1 Ga1 . . 150_555 53.08(4) ?
Ga1 Sm1 Ga1 . . 9_555 66.80(4) ?
Ga1 Sm1 Ga1 . . 153_555 119.82(4) ?
Ga1 Sm1 Ga1 . . 58_555 119.82(4) ?
Ga1 Sm1 Ga1 . . 106_555 53.08(4) ?
Ga1 Sm1 Ge1 . . . 0 ?
Ga1 Sm1 Ge1 . . 49_555 171.59(5) ?
Ga1 Sm1 Ge1 . . 98_555 90.308(4) ?
Ga1 Sm1 Ge1 . . 146_555 90.308(4) ?
Ga1 Sm1 Ge1 . . 5_555 66.80(4) ?
Ga1 Sm1 Ge1 . . 101_555 119.82(4) ?
Ga1 Sm1 Ge1 . . 54_555 119.82(4) ?
Ga1 Sm1 Ge1 . . 150_555 53.08(4) ?
Ga1 Sm1 Ge1 . . 9_555 66.80(4) ?
Ga1 Sm1 Ge1 . . 153_555 119.82(4) ?
Ga1 Sm1 Ge1 . . 58_555 119.82(4) ?
Ga1 Sm1 Ge1 . . 106_555 53.08(4) ?
Ga1 Sm1 Ga1 49_555 . 98_555 90.308(4) ?
Ga1 Sm1 Ga1 49_555 . 146_555 90.308(4) ?
Ga1 Sm1 Ga1 49_555 . 5_555 119.82(4) ?
Ga1 Sm1 Ga1 49_555 . 101_555 53.08(4) ?
Ga1 Sm1 Ga1 49_555 . 54_555 66.80(4) ?
Ga1 Sm1 Ga1 49_555 . 150_555 119.82(4) ?
Ga1 Sm1 Ga1 49_555 . 9_555 119.82(4) ?
Ga1 Sm1 Ga1 49_555 . 153_555 53.08(4) ?
Ga1 Sm1 Ga1 49_555 . 58_555 66.80(4) ?
Ga1 Sm1 Ga1 49_555 . 106_555 119.82(4) ?
Ga1 Sm1 Ge1 49_555 . . 171.59(5) ?
Ga1 Sm1 Ge1 49_555 . 49_555 0 ?
Ga1 Sm1 Ge1 49_555 . 98_555 90.308(4) ?
Ga1 Sm1 Ge1 49_555 . 146_555 90.308(4) ?
Ga1 Sm1 Ge1 49_555 . 5_555 119.82(4) ?
Ga1 Sm1 Ge1 49_555 . 101_555 53.08(4) ?
Ga1 Sm1 Ge1 49_555 . 54_555 66.80(4) ?
Ga1 Sm1 Ge1 49_555 . 150_555 119.82(4) ?
Ga1 Sm1 Ge1 49_555 . 9_555 119.82(4) ?
Ga1 Sm1 Ge1 49_555 . 153_555 53.08(4) ?
Ga1 Sm1 Ge1 49_555 . 58_555 66.80(4) ?
Ga1 Sm1 Ge1 49_555 . 106_555 119.82(4) ?
Ga1 Sm1 Ga1 98_555 . 146_555 171.59(5) ?
Ga1 Sm1 Ga1 98_555 . 5_555 119.82(4) ?
Ga1 Sm1 Ga1 98_555 . 101_555 66.80(4) ?
Ga1 Sm1 Ga1 98_555 . 54_555 53.08(4) ?
Ga1 Sm1 Ga1 98_555 . 150_555 119.82(4) ?
Ga1 Sm1 Ga1 98_555 . 9_555 53.08(4) ?
Ga1 Sm1 Ga1 98_555 . 153_555 119.82(4) ?
Ga1 Sm1 Ga1 98_555 . 58_555 119.82(4) ?
Ga1 Sm1 Ga1 98_555 . 106_555 66.80(4) ?
Ga1 Sm1 Ge1 98_555 . . 90.308(4) ?
Ga1 Sm1 Ge1 98_555 . 49_555 90.308(4) ?
Ga1 Sm1 Ge1 98_555 . 98_555 0 ?
Ga1 Sm1 Ge1 98_555 . 146_555 171.59(5) ?
Ga1 Sm1 Ge1 98_555 . 5_555 119.82(4) ?
Ga1 Sm1 Ge1 98_555 . 101_555 66.80(4) ?
Ga1 Sm1 Ge1 98_555 . 54_555 53.08(4) ?
Ga1 Sm1 Ge1 98_555 . 150_555 119.82(4) ?
Ga1 Sm1 Ge1 98_555 . 9_555 53.08(4) ?
Ga1 Sm1 Ge1 98_555 . 153_555 119.82(4) ?
Ga1 Sm1 Ge1 98_555 . 58_555 119.82(4) ?
Ga1 Sm1 Ge1 98_555 . 106_555 66.80(4) ?
Ga1 Sm1 Ga1 146_555 . 5_555 53.08(4) ?
Ga1 Sm1 Ga1 146_555 . 101_555 119.82(4) ?
Ga1 Sm1 Ga1 146_555 . 54_555 119.82(4) ?
Ga1 Sm1 Ga1 146_555 . 150_555 66.80(4) ?
Ga1 Sm1 Ga1 146_555 . 9_555 119.82(4) ?
Ga1 Sm1 Ga1 146_555 . 153_555 66.80(4) ?
Ga1 Sm1 Ga1 146_555 . 58_555 53.08(4) ?
Ga1 Sm1 Ga1 146_555 . 106_555 119.82(4) ?
Ga1 Sm1 Ge1 146_555 . . 90.308(4) ?
Ga1 Sm1 Ge1 146_555 . 49_555 90.308(4) ?
Ga1 Sm1 Ge1 146_555 . 98_555 171.59(5) ?
Ga1 Sm1 Ge1 146_555 . 146_555 0 ?
Ga1 Sm1 Ge1 146_555 . 5_555 53.08(4) ?
Ga1 Sm1 Ge1 146_555 . 101_555 119.82(4) ?
Ga1 Sm1 Ge1 146_555 . 54_555 119.82(4) ?
Ga1 Sm1 Ge1 146_555 . 150_555 66.80(4) ?
Ga1 Sm1 Ge1 146_555 . 9_555 119.82(4) ?
Ga1 Sm1 Ge1 146_555 . 153_555 66.80(4) ?
Ga1 Sm1 Ge1 146_555 . 58_555 53.08(4) ?
Ga1 Sm1 Ge1 146_555 . 106_555 119.82(4) ?
Ga1 Sm1 Ga1 5_555 . 101_555 171.59(5) ?
Ga1 Sm1 Ga1 5_555 . 54_555 90.308(4) ?
Ga1 Sm1 Ga1 5_555 . 150_555 90.308(4) ?
Ga1 Sm1 Ga1 5_555 . 9_555 66.80(4) ?
Ga1 Sm1 Ga1 5_555 . 153_555 119.82(4) ?
Ga1 Sm1 Ga1 5_555 . 58_555 53.08(4) ?
Ga1 Sm1 Ga1 5_555 . 106_555 119.82(4) ?
Ga1 Sm1 Ge1 5_555 . . 66.80(4) ?
Ga1 Sm1 Ge1 5_555 . 49_555 119.82(4) ?
Ga1 Sm1 Ge1 5_555 . 98_555 119.82(4) ?
Ga1 Sm1 Ge1 5_555 . 146_555 53.08(4) ?
Ga1 Sm1 Ge1 5_555 . 5_555 0 ?
Ga1 Sm1 Ge1 5_555 . 101_555 171.59(5) ?
Ga1 Sm1 Ge1 5_555 . 54_555 90.308(4) ?
Ga1 Sm1 Ge1 5_555 . 150_555 90.308(4) ?
Ga1 Sm1 Ge1 5_555 . 9_555 66.80(4) ?
Ga1 Sm1 Ge1 5_555 . 153_555 119.82(4) ?
Ga1 Sm1 Ge1 5_555 . 58_555 53.08(4) ?
Ga1 Sm1 Ge1 5_555 . 106_555 119.82(4) ?
Ga1 Sm1 Ga1 101_555 . 54_555 90.308(4) ?
Ga1 Sm1 Ga1 101_555 . 150_555 90.308(4) ?
Ga1 Sm1 Ga1 101_555 . 9_555 119.82(4) ?
Ga1 Sm1 Ga1 101_555 . 153_555 53.08(4) ?
Ga1 Sm1 Ga1 101_555 . 58_555 119.82(4) ?
Ga1 Sm1 Ga1 101_555 . 106_555 66.80(4) ?
Ga1 Sm1 Ge1 101_555 . . 119.82(4) ?
Ga1 Sm1 Ge1 101_555 . 49_555 53.08(4) ?
Ga1 Sm1 Ge1 101_555 . 98_555 66.80(4) ?
Ga1 Sm1 Ge1 101_555 . 146_555 119.82(4) ?
Ga1 Sm1 Ge1 101_555 . 5_555 171.59(5) ?
Ga1 Sm1 Ge1 101_555 . 101_555 0 ?
Ga1 Sm1 Ge1 101_555 . 54_555 90.308(4) ?
Ga1 Sm1 Ge1 101_555 . 150_555 90.308(4) ?
Ga1 Sm1 Ge1 101_555 . 9_555 119.82(4) ?
Ga1 Sm1 Ge1 101_555 . 153_555 53.08(4) ?
Ga1 Sm1 Ge1 101_555 . 58_555 119.82(4) ?
Ga1 Sm1 Ge1 101_555 . 106_555 66.80(4) ?
Ga1 Sm1 Ga1 54_555 . 150_555 171.59(5) ?
Ga1 Sm1 Ga1 54_555 . 9_555 53.08(4) ?
Ga1 Sm1 Ga1 54_555 . 153_555 119.82(4) ?
Ga1 Sm1 Ga1 54_555 . 58_555 66.80(4) ?
Ga1 Sm1 Ga1 54_555 . 106_555 119.82(4) ?
Ga1 Sm1 Ge1 54_555 . . 119.82(4) ?
Ga1 Sm1 Ge1 54_555 . 49_555 66.80(4) ?
Ga1 Sm1 Ge1 54_555 . 98_555 53.08(4) ?
Ga1 Sm1 Ge1 54_555 . 146_555 119.82(4) ?
Ga1 Sm1 Ge1 54_555 . 5_555 90.308(4) ?
Ga1 Sm1 Ge1 54_555 . 101_555 90.308(4) ?
Ga1 Sm1 Ge1 54_555 . 54_555 0 ?
Ga1 Sm1 Ge1 54_555 . 150_555 171.59(5) ?
Ga1 Sm1 Ge1 54_555 . 9_555 53.08(4) ?
Ga1 Sm1 Ge1 54_555 . 153_555 119.82(4) ?
Ga1 Sm1 Ge1 54_555 . 58_555 66.80(4) ?
Ga1 Sm1 Ge1 54_555 . 106_555 119.82(4) ?
Ga1 Sm1 Ga1 150_555 . 9_555 119.82(4) ?
Ga1 Sm1 Ga1 150_555 . 153_555 66.80(4) ?
Ga1 Sm1 Ga1 150_555 . 58_555 119.82(4) ?
Ga1 Sm1 Ga1 150_555 . 106_555 53.08(4) ?
Ga1 Sm1 Ge1 150_555 . . 53.08(4) ?
Ga1 Sm1 Ge1 150_555 . 49_555 119.82(4) ?
Ga1 Sm1 Ge1 150_555 . 98_555 119.82(4) ?
Ga1 Sm1 Ge1 150_555 . 146_555 66.80(4) ?
Ga1 Sm1 Ge1 150_555 . 5_555 90.308(4) ?
Ga1 Sm1 Ge1 150_555 . 101_555 90.308(4) ?
Ga1 Sm1 Ge1 150_555 . 54_555 171.59(5) ?
Ga1 Sm1 Ge1 150_555 . 150_555 0 ?
Ga1 Sm1 Ge1 150_555 . 9_555 119.82(4) ?
Ga1 Sm1 Ge1 150_555 . 153_555 66.80(4) ?
Ga1 Sm1 Ge1 150_555 . 58_555 119.82(4) ?
Ga1 Sm1 Ge1 150_555 . 106_555 53.08(4) ?
Ga1 Sm1 Ga1 9_555 . 153_555 171.59(5) ?
Ga1 Sm1 Ga1 9_555 . 58_555 90.308(4) ?
Ga1 Sm1 Ga1 9_555 . 106_555 90.308(4) ?
Ga1 Sm1 Ge1 9_555 . . 66.80(4) ?
Ga1 Sm1 Ge1 9_555 . 49_555 119.82(4) ?
Ga1 Sm1 Ge1 9_555 . 98_555 53.08(4) ?
Ga1 Sm1 Ge1 9_555 . 146_555 119.82(4) ?
Ga1 Sm1 Ge1 9_555 . 5_555 66.80(4) ?
Ga1 Sm1 Ge1 9_555 . 101_555 119.82(4) ?
Ga1 Sm1 Ge1 9_555 . 54_555 53.08(4) ?
Ga1 Sm1 Ge1 9_555 . 150_555 119.82(4) ?
Ga1 Sm1 Ge1 9_555 . 9_555 0 ?
Ga1 Sm1 Ge1 9_555 . 153_555 171.59(5) ?
Ga1 Sm1 Ge1 9_555 . 58_555 90.308(4) ?
Ga1 Sm1 Ge1 9_555 . 106_555 90.308(4) ?
Ga1 Sm1 Ga1 153_555 . 58_555 90.308(4) ?
Ga1 Sm1 Ga1 153_555 . 106_555 90.308(4) ?
Ga1 Sm1 Ge1 153_555 . . 119.82(4) ?
Ga1 Sm1 Ge1 153_555 . 49_555 53.08(4) ?
Ga1 Sm1 Ge1 153_555 . 98_555 119.82(4) ?
Ga1 Sm1 Ge1 153_555 . 146_555 66.80(4) ?
Ga1 Sm1 Ge1 153_555 . 5_555 119.82(4) ?
Ga1 Sm1 Ge1 153_555 . 101_555 53.08(4) ?
Ga1 Sm1 Ge1 153_555 . 54_555 119.82(4) ?
Ga1 Sm1 Ge1 153_555 . 150_555 66.80(4) ?
Ga1 Sm1 Ge1 153_555 . 9_555 171.59(5) ?
Ga1 Sm1 Ge1 153_555 . 153_555 0 ?
Ga1 Sm1 Ge1 153_555 . 58_555 90.308(4) ?
Ga1 Sm1 Ge1 153_555 . 106_555 90.308(4) ?
Ga1 Sm1 Ga1 58_555 . 106_555 171.59(5) ?
Ga1 Sm1 Ge1 58_555 . . 119.82(4) ?
Ga1 Sm1 Ge1 58_555 . 49_555 66.80(4) ?
Ga1 Sm1 Ge1 58_555 . 98_555 119.82(4) ?
Ga1 Sm1 Ge1 58_555 . 146_555 53.08(4) ?
Ga1 Sm1 Ge1 58_555 . 5_555 53.08(4) ?
Ga1 Sm1 Ge1 58_555 . 101_555 119.82(4) ?
Ga1 Sm1 Ge1 58_555 . 54_555 66.80(4) ?
Ga1 Sm1 Ge1 58_555 . 150_555 119.82(4) ?
Ga1 Sm1 Ge1 58_555 . 9_555 90.308(4) ?
Ga1 Sm1 Ge1 58_555 . 153_555 90.308(4) ?
Ga1 Sm1 Ge1 58_555 . 58_555 0 ?
Ga1 Sm1 Ge1 58_555 . 106_555 171.59(5) ?
Ga1 Sm1 Ge1 106_555 . . 53.08(4) ?
Ga1 Sm1 Ge1 106_555 . 49_555 119.82(4) ?
Ga1 Sm1 Ge1 106_555 . 98_555 66.80(4) ?
Ga1 Sm1 Ge1 106_555 . 146_555 119.82(4) ?
Ga1 Sm1 Ge1 106_555 . 5_555 119.82(4) ?
Ga1 Sm1 Ge1 106_555 . 101_555 66.80(4) ?
Ga1 Sm1 Ge1 106_555 . 54_555 119.82(4) ?
Ga1 Sm1 Ge1 106_555 . 150_555 53.08(4) ?
Ga1 Sm1 Ge1 106_555 . 9_555 90.308(4) ?
Ga1 Sm1 Ge1 106_555 . 153_555 90.308(4) ?
Ga1 Sm1 Ge1 106_555 . 58_555 171.59(5) ?
Ga1 Sm1 Ge1 106_555 . 106_555 0 ?
Ge1 Sm1 Ge1 . . 49_555 171.59(5) ?
Ge1 Sm1 Ge1 . . 98_555 90.308(4) ?
Ge1 Sm1 Ge1 . . 146_555 90.308(4) ?
Ge1 Sm1 Ge1 . . 5_555 66.80(4) ?
Ge1 Sm1 Ge1 . . 101_555 119.82(4) ?
Ge1 Sm1 Ge1 . . 54_555 119.82(4) ?
Ge1 Sm1 Ge1 . . 150_555 53.08(4) ?
Ge1 Sm1 Ge1 . . 9_555 66.80(4) ?
Ge1 Sm1 Ge1 . . 153_555 119.82(4) ?
Ge1 Sm1 Ge1 . . 58_555 119.82(4) ?
Ge1 Sm1 Ge1 . . 106_555 53.08(4) ?
Ge1 Sm1 Ge1 49_555 . 98_555 90.308(4) ?
Ge1 Sm1 Ge1 49_555 . 146_555 90.308(4) ?
Ge1 Sm1 Ge1 49_555 . 5_555 119.82(4) ?
Ge1 Sm1 Ge1 49_555 . 101_555 53.08(4) ?
Ge1 Sm1 Ge1 49_555 . 54_555 66.80(4) ?
Ge1 Sm1 Ge1 49_555 . 150_555 119.82(4) ?
Ge1 Sm1 Ge1 49_555 . 9_555 119.82(4) ?
Ge1 Sm1 Ge1 49_555 . 153_555 53.08(4) ?
Ge1 Sm1 Ge1 49_555 . 58_555 66.80(4) ?
Ge1 Sm1 Ge1 49_555 . 106_555 119.82(4) ?
Ge1 Sm1 Ge1 98_555 . 146_555 171.59(5) ?
Ge1 Sm1 Ge1 98_555 . 5_555 119.82(4) ?
Ge1 Sm1 Ge1 98_555 . 101_555 66.80(4) ?
Ge1 Sm1 Ge1 98_555 . 54_555 53.08(4) ?
Ge1 Sm1 Ge1 98_555 . 150_555 119.82(4) ?
Ge1 Sm1 Ge1 98_555 . 9_555 53.08(4) ?
Ge1 Sm1 Ge1 98_555 . 153_555 119.82(4) ?
Ge1 Sm1 Ge1 98_555 . 58_555 119.82(4) ?
Ge1 Sm1 Ge1 98_555 . 106_555 66.80(4) ?
Ge1 Sm1 Ge1 146_555 . 5_555 53.08(4) ?
Ge1 Sm1 Ge1 146_555 . 101_555 119.82(4) ?
Ge1 Sm1 Ge1 146_555 . 54_555 119.82(4) ?
Ge1 Sm1 Ge1 146_555 . 150_555 66.80(4) ?
Ge1 Sm1 Ge1 146_555 . 9_555 119.82(4) ?
Ge1 Sm1 Ge1 146_555 . 153_555 66.80(4) ?
Ge1 Sm1 Ge1 146_555 . 58_555 53.08(4) ?
Ge1 Sm1 Ge1 146_555 . 106_555 119.82(4) ?
Ge1 Sm1 Ge1 5_555 . 101_555 171.59(5) ?
Ge1 Sm1 Ge1 5_555 . 54_555 90.308(4) ?
Ge1 Sm1 Ge1 5_555 . 150_555 90.308(4) ?
Ge1 Sm1 Ge1 5_555 . 9_555 66.80(4) ?
Ge1 Sm1 Ge1 5_555 . 153_555 119.82(4) ?
Ge1 Sm1 Ge1 5_555 . 58_555 53.08(4) ?
Ge1 Sm1 Ge1 5_555 . 106_555 119.82(4) ?
Ge1 Sm1 Ge1 101_555 . 54_555 90.308(4) ?
Ge1 Sm1 Ge1 101_555 . 150_555 90.308(4) ?
Ge1 Sm1 Ge1 101_555 . 9_555 119.82(4) ?
Ge1 Sm1 Ge1 101_555 . 153_555 53.08(4) ?
Ge1 Sm1 Ge1 101_555 . 58_555 119.82(4) ?
Ge1 Sm1 Ge1 101_555 . 106_555 66.80(4) ?
Ge1 Sm1 Ge1 54_555 . 150_555 171.59(5) ?
Ge1 Sm1 Ge1 54_555 . 9_555 53.08(4) ?
Ge1 Sm1 Ge1 54_555 . 153_555 119.82(4) ?
Ge1 Sm1 Ge1 54_555 . 58_555 66.80(4) ?
Ge1 Sm1 Ge1 54_555 . 106_555 119.82(4) ?
Ge1 Sm1 Ge1 150_555 . 9_555 119.82(4) ?
Ge1 Sm1 Ge1 150_555 . 153_555 66.80(4) ?
Ge1 Sm1 Ge1 150_555 . 58_555 119.82(4) ?
Ge1 Sm1 Ge1 150_555 . 106_555 53.08(4) ?
Ge1 Sm1 Ge1 9_555 . 153_555 171.59(5) ?
Ge1 Sm1 Ge1 9_555 . 58_555 90.308(4) ?
Ge1 Sm1 Ge1 9_555 . 106_555 90.308(4) ?
Ge1 Sm1 Ge1 153_555 . 58_555 90.308(4) ?
Ge1 Sm1 Ge1 153_555 . 106_555 90.308(4) ?
Ge1 Sm1 Ge1 58_555 . 106_555 171.59(5) ?
Sm1 Mn1 Sm1 . . 49_544 109.471(2) ?
Sm1 Mn1 Sm1 . . 97_454 109.471(2) ?
Sm1 Mn1 Sm1 . . 145_445 109.471(2) ?
Sm1 Mn1 Sm1 . . 13_555 70.529(2) ?
Sm1 Mn1 Sm1 . . 61_545 70.529(2) ?
Sm1 Mn1 Sm1 . . 109_455 70.529(2) ?
Sm1 Mn1 Sm1 . . 157_445 180 ?
Sm1 Mn1 Ga1 . . . 54.7356(11) ?
Sm1 Mn1 Ga1 . . 2_555 125.2644(11) ?
Sm1 Mn1 Ga1 . . 5_555 54.7356(11) ?
Sm1 Mn1 Ga1 . . 6_555 125.2644(11) ?
Sm1 Mn1 Ga1 . . 9_555 54.7356(11) ?
Sm1 Mn1 Ga1 . . 10_555 125.2644(11) ?
Sm1 Mn1 Ge1 . . . 54.7356(11) ?
Sm1 Mn1 Ge1 . . 2_555 125.2644(11) ?
Sm1 Mn1 Ge1 . . 5_555 54.7356(11) ?
Sm1 Mn1 Ge1 . . 6_555 125.2644(11) ?
Sm1 Mn1 Ge1 . . 9_555 54.7356(11) ?
Sm1 Mn1 Ge1 . . 10_555 125.2644(11) ?
Sm1 Mn1 Sm1 49_544 . 97_454 109.471(2) ?
Sm1 Mn1 Sm1 49_544 . 145_445 109.471(2) ?
Sm1 Mn1 Sm1 49_544 . 13_555 70.529(2) ?
Sm1 Mn1 Sm1 49_544 . 61_545 70.529(2) ?
Sm1 Mn1 Sm1 49_544 . 109_455 180 ?
Sm1 Mn1 Sm1 49_544 . 157_445 70.529(2) ?
Sm1 Mn1 Ga1 49_544 . . 54.7356(11) ?
Sm1 Mn1 Ga1 49_544 . 2_555 125.2644(11) ?
Sm1 Mn1 Ga1 49_544 . 5_555 125.2644(11) ?
Sm1 Mn1 Ga1 49_544 . 6_555 54.7356(11) ?
Sm1 Mn1 Ga1 49_544 . 9_555 125.2644(11) ?
Sm1 Mn1 Ga1 49_544 . 10_555 54.7356(11) ?
Sm1 Mn1 Ge1 49_544 . . 54.7356(11) ?
Sm1 Mn1 Ge1 49_544 . 2_555 125.2644(11) ?
Sm1 Mn1 Ge1 49_544 . 5_555 125.2644(11) ?
Sm1 Mn1 Ge1 49_544 . 6_555 54.7356(11) ?
Sm1 Mn1 Ge1 49_544 . 9_555 125.2644(11) ?
Sm1 Mn1 Ge1 49_544 . 10_555 54.7356(11) ?
Sm1 Mn1 Sm1 97_454 . 145_445 109.471(2) ?
Sm1 Mn1 Sm1 97_454 . 13_555 70.529(2) ?
Sm1 Mn1 Sm1 97_454 . 61_545 180 ?
Sm1 Mn1 Sm1 97_454 . 109_455 70.529(2) ?
Sm1 Mn1 Sm1 97_454 . 157_445 70.529(2) ?
Sm1 Mn1 Ga1 97_454 . . 125.2644(11) ?
Sm1 Mn1 Ga1 97_454 . 2_555 54.7356(11) ?
Sm1 Mn1 Ga1 97_454 . 5_555 54.7356(11) ?
Sm1 Mn1 Ga1 97_454 . 6_555 125.2644(11) ?
Sm1 Mn1 Ga1 97_454 . 9_555 125.2644(11) ?
Sm1 Mn1 Ga1 97_454 . 10_555 54.7356(11) ?
Sm1 Mn1 Ge1 97_454 . . 125.2644(11) ?
Sm1 Mn1 Ge1 97_454 . 2_555 54.7356(11) ?
Sm1 Mn1 Ge1 97_454 . 5_555 54.7356(11) ?
Sm1 Mn1 Ge1 97_454 . 6_555 125.2644(11) ?
Sm1 Mn1 Ge1 97_454 . 9_555 125.2644(11) ?
Sm1 Mn1 Ge1 97_454 . 10_555 54.7356(11) ?
Sm1 Mn1 Sm1 145_445 . 13_555 180 ?
Sm1 Mn1 Sm1 145_445 . 61_545 70.529(2) ?
Sm1 Mn1 Sm1 145_445 . 109_455 70.529(2) ?
Sm1 Mn1 Sm1 145_445 . 157_445 70.529(2) ?
Sm1 Mn1 Ga1 145_445 . . 125.2644(11) ?
Sm1 Mn1 Ga1 145_445 . 2_555 54.7356(11) ?
Sm1 Mn1 Ga1 145_445 . 5_555 125.2644(11) ?
Sm1 Mn1 Ga1 145_445 . 6_555 54.7356(11) ?
Sm1 Mn1 Ga1 145_445 . 9_555 54.7356(11) ?
Sm1 Mn1 Ga1 145_445 . 10_555 125.2644(11) ?
Sm1 Mn1 Ge1 145_445 . . 125.2644(11) ?
Sm1 Mn1 Ge1 145_445 . 2_555 54.7356(11) ?
Sm1 Mn1 Ge1 145_445 . 5_555 125.2644(11) ?
Sm1 Mn1 Ge1 145_445 . 6_555 54.7356(11) ?
Sm1 Mn1 Ge1 145_445 . 9_555 54.7356(11) ?
Sm1 Mn1 Ge1 145_445 . 10_555 125.2644(11) ?
Sm1 Mn1 Sm1 13_555 . 61_545 109.471(2) ?
Sm1 Mn1 Sm1 13_555 . 109_455 109.471(2) ?
Sm1 Mn1 Sm1 13_555 . 157_445 109.471(2) ?
Sm1 Mn1 Ga1 13_555 . . 54.7356(11) ?
Sm1 Mn1 Ga1 13_555 . 2_555 125.2644(11) ?
Sm1 Mn1 Ga1 13_555 . 5_555 54.7356(11) ?
Sm1 Mn1 Ga1 13_555 . 6_555 125.2644(11) ?
Sm1 Mn1 Ga1 13_555 . 9_555 125.2644(11) ?
Sm1 Mn1 Ga1 13_555 . 10_555 54.7356(11) ?
Sm1 Mn1 Ge1 13_555 . . 54.7356(11) ?
Sm1 Mn1 Ge1 13_555 . 2_555 125.2644(11) ?
Sm1 Mn1 Ge1 13_555 . 5_555 54.7356(11) ?
Sm1 Mn1 Ge1 13_555 . 6_555 125.2644(11) ?
Sm1 Mn1 Ge1 13_555 . 9_555 125.2644(11) ?
Sm1 Mn1 Ge1 13_555 . 10_555 54.7356(11) ?
Sm1 Mn1 Sm1 61_545 . 109_455 109.471(2) ?
Sm1 Mn1 Sm1 61_545 . 157_445 109.471(2) ?
Sm1 Mn1 Ga1 61_545 . . 54.7356(11) ?
Sm1 Mn1 Ga1 61_545 . 2_555 125.2644(11) ?
Sm1 Mn1 Ga1 61_545 . 5_555 125.2644(11) ?
Sm1 Mn1 Ga1 61_545 . 6_555 54.7356(11) ?
Sm1 Mn1 Ga1 61_545 . 9_555 54.7356(11) ?
Sm1 Mn1 Ga1 61_545 . 10_555 125.2644(11) ?
Sm1 Mn1 Ge1 61_545 . . 54.7356(11) ?
Sm1 Mn1 Ge1 61_545 . 2_555 125.2644(11) ?
Sm1 Mn1 Ge1 61_545 . 5_555 125.2644(11) ?
Sm1 Mn1 Ge1 61_545 . 6_555 54.7356(11) ?
Sm1 Mn1 Ge1 61_545 . 9_555 54.7356(11) ?
Sm1 Mn1 Ge1 61_545 . 10_555 125.2644(11) ?
Sm1 Mn1 Sm1 109_455 . 157_445 109.471(2) ?
Sm1 Mn1 Ga1 109_455 . . 125.2644(11) ?
Sm1 Mn1 Ga1 109_455 . 2_555 54.7356(11) ?
Sm1 Mn1 Ga1 109_455 . 5_555 54.7356(11) ?
Sm1 Mn1 Ga1 109_455 . 6_555 125.2644(11) ?
Sm1 Mn1 Ga1 109_455 . 9_555 54.7356(11) ?
Sm1 Mn1 Ga1 109_455 . 10_555 125.2644(11) ?
Sm1 Mn1 Ge1 109_455 . . 125.2644(11) ?
Sm1 Mn1 Ge1 109_455 . 2_555 54.7356(11) ?
Sm1 Mn1 Ge1 109_455 . 5_555 54.7356(11) ?
Sm1 Mn1 Ge1 109_455 . 6_555 125.2644(11) ?
Sm1 Mn1 Ge1 109_455 . 9_555 54.7356(11) ?
Sm1 Mn1 Ge1 109_455 . 10_555 125.2644(11) ?
Sm1 Mn1 Ga1 157_445 . . 125.2644(11) ?
Sm1 Mn1 Ga1 157_445 . 2_555 54.7356(11) ?
Sm1 Mn1 Ga1 157_445 . 5_555 125.2644(11) ?
Sm1 Mn1 Ga1 157_445 . 6_555 54.7356(11) ?
Sm1 Mn1 Ga1 157_445 . 9_555 125.2644(11) ?
Sm1 Mn1 Ga1 157_445 . 10_555 54.7356(11) ?
Sm1 Mn1 Ge1 157_445 . . 125.2644(11) ?
Sm1 Mn1 Ge1 157_445 . 2_555 54.7356(11) ?
Sm1 Mn1 Ge1 157_445 . 5_555 125.2644(11) ?
Sm1 Mn1 Ge1 157_445 . 6_555 54.7356(11) ?
Sm1 Mn1 Ge1 157_445 . 9_555 125.2644(11) ?
Sm1 Mn1 Ge1 157_445 . 10_555 54.7356(11) ?
Ga1 Mn1 Ga1 . . 2_555 180 ?
Ga1 Mn1 Ga1 . . 5_555 90 ?
Ga1 Mn1 Ga1 . . 6_555 90 ?
Ga1 Mn1 Ga1 . . 9_555 90 ?
Ga1 Mn1 Ga1 . . 10_555 90 ?
Ga1 Mn1 Ge1 . . . 0 ?
Ga1 Mn1 Ge1 . . 2_555 180 ?
Ga1 Mn1 Ge1 . . 5_555 90 ?
Ga1 Mn1 Ge1 . . 6_555 90 ?
Ga1 Mn1 Ge1 . . 9_555 90 ?
Ga1 Mn1 Ge1 . . 10_555 90 ?
Ga1 Mn1 Ga1 2_555 . 5_555 90 ?
Ga1 Mn1 Ga1 2_555 . 6_555 90 ?
Ga1 Mn1 Ga1 2_555 . 9_555 90 ?
Ga1 Mn1 Ga1 2_555 . 10_555 90 ?
Ga1 Mn1 Ge1 2_555 . . 180 ?
Ga1 Mn1 Ge1 2_555 . 2_555 0 ?
Ga1 Mn1 Ge1 2_555 . 5_555 90 ?
Ga1 Mn1 Ge1 2_555 . 6_555 90 ?
Ga1 Mn1 Ge1 2_555 . 9_555 90 ?
Ga1 Mn1 Ge1 2_555 . 10_555 90 ?
Ga1 Mn1 Ga1 5_555 . 6_555 180 ?
Ga1 Mn1 Ga1 5_555 . 9_555 90 ?
Ga1 Mn1 Ga1 5_555 . 10_555 90 ?
Ga1 Mn1 Ge1 5_555 . . 90 ?
Ga1 Mn1 Ge1 5_555 . 2_555 90 ?
Ga1 Mn1 Ge1 5_555 . 5_555 0 ?
Ga1 Mn1 Ge1 5_555 . 6_555 180 ?
Ga1 Mn1 Ge1 5_555 . 9_555 90 ?
Ga1 Mn1 Ge1 5_555 . 10_555 90 ?
Ga1 Mn1 Ga1 6_555 . 9_555 90 ?
Ga1 Mn1 Ga1 6_555 . 10_555 90 ?
Ga1 Mn1 Ge1 6_555 . . 90 ?
Ga1 Mn1 Ge1 6_555 . 2_555 90 ?
Ga1 Mn1 Ge1 6_555 . 5_555 180 ?
Ga1 Mn1 Ge1 6_555 . 6_555 0 ?
Ga1 Mn1 Ge1 6_555 . 9_555 90 ?
Ga1 Mn1 Ge1 6_555 . 10_555 90 ?
Ga1 Mn1 Ga1 9_555 . 10_555 180 ?
Ga1 Mn1 Ge1 9_555 . . 90 ?
Ga1 Mn1 Ge1 9_555 . 2_555 90 ?
Ga1 Mn1 Ge1 9_555 . 5_555 90 ?
Ga1 Mn1 Ge1 9_555 . 6_555 90 ?
Ga1 Mn1 Ge1 9_555 . 9_555 0 ?
Ga1 Mn1 Ge1 9_555 . 10_555 180 ?
Ga1 Mn1 Ge1 10_555 . . 90 ?
Ga1 Mn1 Ge1 10_555 . 2_555 90 ?
Ga1 Mn1 Ge1 10_555 . 5_555 90 ?
Ga1 Mn1 Ge1 10_555 . 6_555 90 ?
Ga1 Mn1 Ge1 10_555 . 9_555 180 ?
Ga1 Mn1 Ge1 10_555 . 10_555 0 ?
Ge1 Mn1 Ge1 . . 2_555 180 ?
Ge1 Mn1 Ge1 . . 5_555 90 ?
Ge1 Mn1 Ge1 . . 6_555 90 ?
Ge1 Mn1 Ge1 . . 9_555 90 ?
Ge1 Mn1 Ge1 . . 10_555 90 ?
Ge1 Mn1 Ge1 2_555 . 5_555 90 ?
Ge1 Mn1 Ge1 2_555 . 6_555 90 ?
Ge1 Mn1 Ge1 2_555 . 9_555 90 ?
Ge1 Mn1 Ge1 2_555 . 10_555 90 ?
Ge1 Mn1 Ge1 5_555 . 6_555 180 ?
Ge1 Mn1 Ge1 5_555 . 9_555 90 ?
Ge1 Mn1 Ge1 5_555 . 10_555 90 ?
Ge1 Mn1 Ge1 6_555 . 9_555 90 ?
Ge1 Mn1 Ge1 6_555 . 10_555 90 ?
Ge1 Mn1 Ge1 9_555 . 10_555 180 ?
Sm1 Ga1 Sm1 . . 49_544 171.59(7) ?
Sm1 Ga1 Sm1 . . 13_555 89.692(6) ?
Sm1 Ga1 Sm1 . . 61_545 89.692(6) ?
Sm1 Ga1 Mn1 . . . 85.80(3) ?
Sm1 Ga1 Ga1 . . 5_555 56.600(19) ?
Sm1 Ga1 Ga1 . . 149_545 123.40(4) ?
Sm1 Ga1 Ga1 . . 6_555 116.54(4) ?
Sm1 Ga1 Ga1 . . 150_555 63.46(2) ?
Sm1 Ga1 Ga1 . . 9_555 56.600(19) ?
Sm1 Ga1 Ga1 . . 105_554 123.40(4) ?
Sm1 Ga1 Ga1 . . 10_555 116.54(4) ?
Sm1 Ga1 Ga1 . . 106_555 63.46(2) ?
Sm1 Ga1 Ge1 . . 5_555 56.600(19) ?
Sm1 Ga1 Ge1 . . 149_545 123.40(4) ?
Sm1 Ga1 Ge1 . . 6_555 116.54(4) ?
Sm1 Ga1 Ge1 . . 150_555 63.46(2) ?
Sm1 Ga1 Ge1 . . 9_555 56.600(19) ?
Sm1 Ga1 Ge1 . . 105_554 123.40(4) ?
Sm1 Ga1 Ge1 . . 10_555 116.54(4) ?
Sm1 Ga1 Ge1 . . 106_555 63.46(2) ?
Sm1 Ga1 Sm1 49_544 . 13_555 89.692(6) ?
Sm1 Ga1 Sm1 49_544 . 61_545 89.692(6) ?
Sm1 Ga1 Mn1 49_544 . . 85.80(3) ?
Sm1 Ga1 Ga1 49_544 . 5_555 116.54(4) ?
Sm1 Ga1 Ga1 49_544 . 149_545 63.46(2) ?
Sm1 Ga1 Ga1 49_544 . 6_555 56.600(19) ?
Sm1 Ga1 Ga1 49_544 . 150_555 123.40(4) ?
Sm1 Ga1 Ga1 49_544 . 9_555 116.54(4) ?
Sm1 Ga1 Ga1 49_544 . 105_554 63.46(2) ?
Sm1 Ga1 Ga1 49_544 . 10_555 56.600(19) ?
Sm1 Ga1 Ga1 49_544 . 106_555 123.40(4) ?
Sm1 Ga1 Ge1 49_544 . 5_555 116.54(4) ?
Sm1 Ga1 Ge1 49_544 . 149_545 63.46(2) ?
Sm1 Ga1 Ge1 49_544 . 6_555 56.600(19) ?
Sm1 Ga1 Ge1 49_544 . 150_555 123.40(4) ?
Sm1 Ga1 Ge1 49_544 . 9_555 116.54(4) ?
Sm1 Ga1 Ge1 49_544 . 105_554 63.46(2) ?
Sm1 Ga1 Ge1 49_544 . 10_555 56.600(19) ?
Sm1 Ga1 Ge1 49_544 . 106_555 123.40(4) ?
Sm1 Ga1 Sm1 13_555 . 61_545 171.59(7) ?
Sm1 Ga1 Mn1 13_555 . . 85.80(3) ?
Sm1 Ga1 Ga1 13_555 . 5_555 56.600(19) ?
Sm1 Ga1 Ga1 13_555 . 149_545 123.40(4) ?
Sm1 Ga1 Ga1 13_555 . 6_555 116.54(4) ?
Sm1 Ga1 Ga1 13_555 . 150_555 63.46(2) ?
Sm1 Ga1 Ga1 13_555 . 9_555 116.54(4) ?
Sm1 Ga1 Ga1 13_555 . 105_554 63.46(2) ?
Sm1 Ga1 Ga1 13_555 . 10_555 56.600(19) ?
Sm1 Ga1 Ga1 13_555 . 106_555 123.40(4) ?
Sm1 Ga1 Ge1 13_555 . 5_555 56.600(19) ?
Sm1 Ga1 Ge1 13_555 . 149_545 123.40(4) ?
Sm1 Ga1 Ge1 13_555 . 6_555 116.54(4) ?
Sm1 Ga1 Ge1 13_555 . 150_555 63.46(2) ?
Sm1 Ga1 Ge1 13_555 . 9_555 116.54(4) ?
Sm1 Ga1 Ge1 13_555 . 105_554 63.46(2) ?
Sm1 Ga1 Ge1 13_555 . 10_555 56.600(19) ?
Sm1 Ga1 Ge1 13_555 . 106_555 123.40(4) ?
Sm1 Ga1 Mn1 61_545 . . 85.80(3) ?
Sm1 Ga1 Ga1 61_545 . 5_555 116.54(4) ?
Sm1 Ga1 Ga1 61_545 . 149_545 63.46(2) ?
Sm1 Ga1 Ga1 61_545 . 6_555 56.600(19) ?
Sm1 Ga1 Ga1 61_545 . 150_555 123.40(4) ?
Sm1 Ga1 Ga1 61_545 . 9_555 56.600(19) ?
Sm1 Ga1 Ga1 61_545 . 105_554 123.40(4) ?
Sm1 Ga1 Ga1 61_545 . 10_555 116.54(4) ?
Sm1 Ga1 Ga1 61_545 . 106_555 63.46(2) ?
Sm1 Ga1 Ge1 61_545 . 5_555 116.54(4) ?
Sm1 Ga1 Ge1 61_545 . 149_545 63.46(2) ?
Sm1 Ga1 Ge1 61_545 . 6_555 56.600(19) ?
Sm1 Ga1 Ge1 61_545 . 150_555 123.40(4) ?
Sm1 Ga1 Ge1 61_545 . 9_555 56.600(19) ?
Sm1 Ga1 Ge1 61_545 . 105_554 123.40(4) ?
Sm1 Ga1 Ge1 61_545 . 10_555 116.54(4) ?
Sm1 Ga1 Ge1 61_545 . 106_555 63.46(2) ?
Mn1 Ga1 Ga1 . . 5_555 45.00(3) ?
Mn1 Ga1 Ga1 . . 149_545 135.00(4) ?
Mn1 Ga1 Ga1 . . 6_555 45.00(3) ?
Mn1 Ga1 Ga1 . . 150_555 135.00(4) ?
Mn1 Ga1 Ga1 . . 9_555 45.00(3) ?
Mn1 Ga1 Ga1 . . 105_554 135.00(4) ?
Mn1 Ga1 Ga1 . . 10_555 45.00(3) ?
Mn1 Ga1 Ga1 . . 106_555 135.00(4) ?
Mn1 Ga1 Ge1 . . 5_555 45.00(3) ?
Mn1 Ga1 Ge1 . . 149_545 135.00(4) ?
Mn1 Ga1 Ge1 . . 6_555 45.00(3) ?
Mn1 Ga1 Ge1 . . 150_555 135.00(4) ?
Mn1 Ga1 Ge1 . . 9_555 45.00(3) ?
Mn1 Ga1 Ge1 . . 105_554 135.00(4) ?
Mn1 Ga1 Ge1 . . 10_555 45.00(3) ?
Mn1 Ga1 Ge1 . . 106_555 135.00(4) ?
Ga1 Ga1 Ga1 5_555 . 149_545 180 ?
Ga1 Ga1 Ga1 5_555 . 6_555 90.00(5) ?
Ga1 Ga1 Ga1 5_555 . 150_555 90.00(3) ?
Ga1 Ga1 Ga1 5_555 . 9_555 60.00(3) ?
Ga1 Ga1 Ga1 5_555 . 105_554 120.00(2) ?
Ga1 Ga1 Ga1 5_555 . 10_555 60.00(3) ?
Ga1 Ga1 Ga1 5_555 . 106_555 120.00(2) ?
Ga1 Ga1 Ge1 5_555 . 5_555 0 ?
Ga1 Ga1 Ge1 5_555 . 149_545 180 ?
Ga1 Ga1 Ge1 5_555 . 6_555 90.00(5) ?
Ga1 Ga1 Ge1 5_555 . 150_555 90.00(3) ?
Ga1 Ga1 Ge1 5_555 . 9_555 60.00(3) ?
Ga1 Ga1 Ge1 5_555 . 105_554 120.00(2) ?
Ga1 Ga1 Ge1 5_555 . 10_555 60.00(3) ?
Ga1 Ga1 Ge1 5_555 . 106_555 120.00(2) ?
Ga1 Ga1 Ga1 149_545 . 6_555 90.00(3) ?
Ga1 Ga1 Ga1 149_545 . 150_555 90.00(7) ?
Ga1 Ga1 Ga1 149_545 . 9_555 120.00(2) ?
Ga1 Ga1 Ga1 149_545 . 105_554 60.00(4) ?
Ga1 Ga1 Ga1 149_545 . 10_555 120.00(2) ?
Ga1 Ga1 Ga1 149_545 . 106_555 60.00(4) ?
Ga1 Ga1 Ge1 149_545 . 5_555 180 ?
Ga1 Ga1 Ge1 149_545 . 149_545 0 ?
Ga1 Ga1 Ge1 149_545 . 6_555 90.00(3) ?
Ga1 Ga1 Ge1 149_545 . 150_555 90.00(7) ?
Ga1 Ga1 Ge1 149_545 . 9_555 120.00(2) ?
Ga1 Ga1 Ge1 149_545 . 105_554 60.00(4) ?
Ga1 Ga1 Ge1 149_545 . 10_555 120.00(2) ?
Ga1 Ga1 Ge1 149_545 . 106_555 60.00(4) ?
Ga1 Ga1 Ga1 6_555 . 150_555 180 ?
Ga1 Ga1 Ga1 6_555 . 9_555 60.00(3) ?
Ga1 Ga1 Ga1 6_555 . 105_554 120.00(2) ?
Ga1 Ga1 Ga1 6_555 . 10_555 60.00(3) ?
Ga1 Ga1 Ga1 6_555 . 106_555 120.00(2) ?
Ga1 Ga1 Ge1 6_555 . 5_555 90.00(5) ?
Ga1 Ga1 Ge1 6_555 . 149_545 90.00(3) ?
Ga1 Ga1 Ge1 6_555 . 6_555 0 ?
Ga1 Ga1 Ge1 6_555 . 150_555 180 ?
Ga1 Ga1 Ge1 6_555 . 9_555 60.00(3) ?
Ga1 Ga1 Ge1 6_555 . 105_554 120.00(2) ?
Ga1 Ga1 Ge1 6_555 . 10_555 60.00(3) ?
Ga1 Ga1 Ge1 6_555 . 106_555 120.00(2) ?
Ga1 Ga1 Ga1 150_555 . 9_555 120.00(2) ?
Ga1 Ga1 Ga1 150_555 . 105_554 60.00(4) ?
Ga1 Ga1 Ga1 150_555 . 10_555 120.00(2) ?
Ga1 Ga1 Ga1 150_555 . 106_555 60.00(4) ?
Ga1 Ga1 Ge1 150_555 . 5_555 90.00(3) ?
Ga1 Ga1 Ge1 150_555 . 149_545 90.00(7) ?
Ga1 Ga1 Ge1 150_555 . 6_555 180 ?
Ga1 Ga1 Ge1 150_555 . 150_555 0 ?
Ga1 Ga1 Ge1 150_555 . 9_555 120.00(2) ?
Ga1 Ga1 Ge1 150_555 . 105_554 60.00(4) ?
Ga1 Ga1 Ge1 150_555 . 10_555 120.00(2) ?
Ga1 Ga1 Ge1 150_555 . 106_555 60.00(4) ?
Ga1 Ga1 Ga1 9_555 . 105_554 180 ?
Ga1 Ga1 Ga1 9_555 . 10_555 90.00(5) ?
Ga1 Ga1 Ga1 9_555 . 106_555 90.00(3) ?
Ga1 Ga1 Ge1 9_555 . 5_555 60.00(3) ?
Ga1 Ga1 Ge1 9_555 . 149_545 120.00(2) ?
Ga1 Ga1 Ge1 9_555 . 6_555 60.00(3) ?
Ga1 Ga1 Ge1 9_555 . 150_555 120.00(2) ?
Ga1 Ga1 Ge1 9_555 . 9_555 0 ?
Ga1 Ga1 Ge1 9_555 . 105_554 180 ?
Ga1 Ga1 Ge1 9_555 . 10_555 90.00(5) ?
Ga1 Ga1 Ge1 9_555 . 106_555 90.00(3) ?
Ga1 Ga1 Ga1 105_554 . 10_555 90.00(3) ?
Ga1 Ga1 Ga1 105_554 . 106_555 90.00(7) ?
Ga1 Ga1 Ge1 105_554 . 5_555 120.00(2) ?
Ga1 Ga1 Ge1 105_554 . 149_545 60.00(4) ?
Ga1 Ga1 Ge1 105_554 . 6_555 120.00(2) ?
Ga1 Ga1 Ge1 105_554 . 150_555 60.00(4) ?
Ga1 Ga1 Ge1 105_554 . 9_555 180 ?
Ga1 Ga1 Ge1 105_554 . 105_554 0 ?
Ga1 Ga1 Ge1 105_554 . 10_555 90.00(3) ?
Ga1 Ga1 Ge1 105_554 . 106_555 90.00(7) ?
Ga1 Ga1 Ga1 10_555 . 106_555 180 ?
Ga1 Ga1 Ge1 10_555 . 5_555 60.00(3) ?
Ga1 Ga1 Ge1 10_555 . 149_545 120.00(2) ?
Ga1 Ga1 Ge1 10_555 . 6_555 60.00(3) ?
Ga1 Ga1 Ge1 10_555 . 150_555 120.00(2) ?
Ga1 Ga1 Ge1 10_555 . 9_555 90.00(5) ?
Ga1 Ga1 Ge1 10_555 . 105_554 90.00(3) ?
Ga1 Ga1 Ge1 10_555 . 10_555 0 ?
Ga1 Ga1 Ge1 10_555 . 106_555 180 ?
Ga1 Ga1 Ge1 106_555 . 5_555 120.00(2) ?
Ga1 Ga1 Ge1 106_555 . 149_545 60.00(4) ?
Ga1 Ga1 Ge1 106_555 . 6_555 120.00(2) ?
Ga1 Ga1 Ge1 106_555 . 150_555 60.00(4) ?
Ga1 Ga1 Ge1 106_555 . 9_555 90.00(3) ?
Ga1 Ga1 Ge1 106_555 . 105_554 90.00(7) ?
Ga1 Ga1 Ge1 106_555 . 10_555 180 ?
Ga1 Ga1 Ge1 106_555 . 106_555 0 ?
Ge1 Ga1 Ge1 5_555 . 149_545 180 ?
Ge1 Ga1 Ge1 5_555 . 6_555 90.00(5) ?
Ge1 Ga1 Ge1 5_555 . 150_555 90.00(3) ?
Ge1 Ga1 Ge1 5_555 . 9_555 60.00(3) ?
Ge1 Ga1 Ge1 5_555 . 105_554 120.00(2) ?
Ge1 Ga1 Ge1 5_555 . 10_555 60.00(3) ?
Ge1 Ga1 Ge1 5_555 . 106_555 120.00(2) ?
Ge1 Ga1 Ge1 149_545 . 6_555 90.00(3) ?
Ge1 Ga1 Ge1 149_545 . 150_555 90.00(7) ?
Ge1 Ga1 Ge1 149_545 . 9_555 120.00(2) ?
Ge1 Ga1 Ge1 149_545 . 105_554 60.00(4) ?
Ge1 Ga1 Ge1 149_545 . 10_555 120.00(2) ?
Ge1 Ga1 Ge1 149_545 . 106_555 60.00(4) ?
Ge1 Ga1 Ge1 6_555 . 150_555 180 ?
Ge1 Ga1 Ge1 6_555 . 9_555 60.00(3) ?
Ge1 Ga1 Ge1 6_555 . 105_554 120.00(2) ?
Ge1 Ga1 Ge1 6_555 . 10_555 60.00(3) ?
Ge1 Ga1 Ge1 6_555 . 106_555 120.00(2) ?
Ge1 Ga1 Ge1 150_555 . 9_555 120.00(2) ?
Ge1 Ga1 Ge1 150_555 . 105_554 60.00(4) ?
Ge1 Ga1 Ge1 150_555 . 10_555 120.00(2) ?
Ge1 Ga1 Ge1 150_555 . 106_555 60.00(4) ?
Ge1 Ga1 Ge1 9_555 . 105_554 180 ?
Ge1 Ga1 Ge1 9_555 . 10_555 90.00(5) ?
Ge1 Ga1 Ge1 9_555 . 106_555 90.00(3) ?
Ge1 Ga1 Ge1 105_554 . 10_555 90.00(3) ?
Ge1 Ga1 Ge1 105_554 . 106_555 90.00(7) ?
Ge1 Ga1 Ge1 10_555 . 106_555 180 ?
Sm1 Ge1 Sm1 . . 49_544 171.59(7) ?
Sm1 Ge1 Sm1 . . 13_555 89.692(6) ?
Sm1 Ge1 Sm1 . . 61_545 89.692(6) ?
Sm1 Ge1 Mn1 . . . 85.80(3) ?
Sm1 Ge1 Ga1 . . 5_555 56.600(19) ?
Sm1 Ge1 Ga1 . . 149_545 123.40(4) ?
Sm1 Ge1 Ga1 . . 6_555 116.54(4) ?
Sm1 Ge1 Ga1 . . 150_555 63.46(2) ?
Sm1 Ge1 Ga1 . . 9_555 56.600(19) ?
Sm1 Ge1 Ga1 . . 105_554 123.40(4) ?
Sm1 Ge1 Ga1 . . 10_555 116.54(4) ?
Sm1 Ge1 Ga1 . . 106_555 63.46(2) ?
Sm1 Ge1 Ge1 . . 5_555 56.600(19) ?
Sm1 Ge1 Ge1 . . 149_545 123.40(4) ?
Sm1 Ge1 Ge1 . . 6_555 116.54(4) ?
Sm1 Ge1 Ge1 . . 150_555 63.46(2) ?
Sm1 Ge1 Ge1 . . 9_555 56.600(19) ?
Sm1 Ge1 Ge1 . . 105_554 123.40(4) ?
Sm1 Ge1 Ge1 . . 10_555 116.54(4) ?
Sm1 Ge1 Ge1 . . 106_555 63.46(2) ?
Sm1 Ge1 Sm1 49_544 . 13_555 89.692(6) ?
Sm1 Ge1 Sm1 49_544 . 61_545 89.692(6) ?
Sm1 Ge1 Mn1 49_544 . . 85.80(3) ?
Sm1 Ge1 Ga1 49_544 . 5_555 116.54(4) ?
Sm1 Ge1 Ga1 49_544 . 149_545 63.46(2) ?
Sm1 Ge1 Ga1 49_544 . 6_555 56.600(19) ?
Sm1 Ge1 Ga1 49_544 . 150_555 123.40(4) ?
Sm1 Ge1 Ga1 49_544 . 9_555 116.54(4) ?
Sm1 Ge1 Ga1 49_544 . 105_554 63.46(2) ?
Sm1 Ge1 Ga1 49_544 . 10_555 56.600(19) ?
Sm1 Ge1 Ga1 49_544 . 106_555 123.40(4) ?
Sm1 Ge1 Ge1 49_544 . 5_555 116.54(4) ?
Sm1 Ge1 Ge1 49_544 . 149_545 63.46(2) ?
Sm1 Ge1 Ge1 49_544 . 6_555 56.600(19) ?
Sm1 Ge1 Ge1 49_544 . 150_555 123.40(4) ?
Sm1 Ge1 Ge1 49_544 . 9_555 116.54(4) ?
Sm1 Ge1 Ge1 49_544 . 105_554 63.46(2) ?
Sm1 Ge1 Ge1 49_544 . 10_555 56.600(19) ?
Sm1 Ge1 Ge1 49_544 . 106_555 123.40(4) ?
Sm1 Ge1 Sm1 13_555 . 61_545 171.59(7) ?
Sm1 Ge1 Mn1 13_555 . . 85.80(3) ?
Sm1 Ge1 Ga1 13_555 . 5_555 56.600(19) ?
Sm1 Ge1 Ga1 13_555 . 149_545 123.40(4) ?
Sm1 Ge1 Ga1 13_555 . 6_555 116.54(4) ?
Sm1 Ge1 Ga1 13_555 . 150_555 63.46(2) ?
Sm1 Ge1 Ga1 13_555 . 9_555 116.54(4) ?
Sm1 Ge1 Ga1 13_555 . 105_554 63.46(2) ?
Sm1 Ge1 Ga1 13_555 . 10_555 56.600(19) ?
Sm1 Ge1 Ga1 13_555 . 106_555 123.40(4) ?
Sm1 Ge1 Ge1 13_555 . 5_555 56.600(19) ?
Sm1 Ge1 Ge1 13_555 . 149_545 123.40(4) ?
Sm1 Ge1 Ge1 13_555 . 6_555 116.54(4) ?
Sm1 Ge1 Ge1 13_555 . 150_555 63.46(2) ?
Sm1 Ge1 Ge1 13_555 . 9_555 116.54(4) ?
Sm1 Ge1 Ge1 13_555 . 105_554 63.46(2) ?
Sm1 Ge1 Ge1 13_555 . 10_555 56.600(19) ?
Sm1 Ge1 Ge1 13_555 . 106_555 123.40(4) ?
Sm1 Ge1 Mn1 61_545 . . 85.80(3) ?
Sm1 Ge1 Ga1 61_545 . 5_555 116.54(4) ?
Sm1 Ge1 Ga1 61_545 . 149_545 63.46(2) ?
Sm1 Ge1 Ga1 61_545 . 6_555 56.600(19) ?
Sm1 Ge1 Ga1 61_545 . 150_555 123.40(4) ?
Sm1 Ge1 Ga1 61_545 . 9_555 56.600(19) ?
Sm1 Ge1 Ga1 61_545 . 105_554 123.40(4) ?
Sm1 Ge1 Ga1 61_545 . 10_555 116.54(4) ?
Sm1 Ge1 Ga1 61_545 . 106_555 63.46(2) ?
Sm1 Ge1 Ge1 61_545 . 5_555 116.54(4) ?
Sm1 Ge1 Ge1 61_545 . 149_545 63.46(2) ?
Sm1 Ge1 Ge1 61_545 . 6_555 56.600(19) ?
Sm1 Ge1 Ge1 61_545 . 150_555 123.40(4) ?
Sm1 Ge1 Ge1 61_545 . 9_555 56.600(19) ?
Sm1 Ge1 Ge1 61_545 . 105_554 123.40(4) ?
Sm1 Ge1 Ge1 61_545 . 10_555 116.54(4) ?
Sm1 Ge1 Ge1 61_545 . 106_555 63.46(2) ?
Mn1 Ge1 Ga1 . . 5_555 45.00(3) ?
Mn1 Ge1 Ga1 . . 149_545 135.00(4) ?
Mn1 Ge1 Ga1 . . 6_555 45.00(3) ?
Mn1 Ge1 Ga1 . . 150_555 135.00(4) ?
Mn1 Ge1 Ga1 . . 9_555 45.00(3) ?
Mn1 Ge1 Ga1 . . 105_554 135.00(4) ?
Mn1 Ge1 Ga1 . . 10_555 45.00(3) ?
Mn1 Ge1 Ga1 . . 106_555 135.00(4) ?
Mn1 Ge1 Ge1 . . 5_555 45.00(3) ?
Mn1 Ge1 Ge1 . . 149_545 135.00(4) ?
Mn1 Ge1 Ge1 . . 6_555 45.00(3) ?
Mn1 Ge1 Ge1 . . 150_555 135.00(4) ?
Mn1 Ge1 Ge1 . . 9_555 45.00(3) ?
Mn1 Ge1 Ge1 . . 105_554 135.00(4) ?
Mn1 Ge1 Ge1 . . 10_555 45.00(3) ?
Mn1 Ge1 Ge1 . . 106_555 135.00(4) ?
Ga1 Ge1 Ga1 5_555 . 149_545 180 ?
Ga1 Ge1 Ga1 5_555 . 6_555 90.00(5) ?
Ga1 Ge1 Ga1 5_555 . 150_555 90.00(3) ?
Ga1 Ge1 Ga1 5_555 . 9_555 60.00(3) ?
Ga1 Ge1 Ga1 5_555 . 105_554 120.00(2) ?
Ga1 Ge1 Ga1 5_555 . 10_555 60.00(3) ?
Ga1 Ge1 Ga1 5_555 . 106_555 120.00(2) ?
Ga1 Ge1 Ge1 5_555 . 5_555 0 ?
Ga1 Ge1 Ge1 5_555 . 149_545 180 ?
Ga1 Ge1 Ge1 5_555 . 6_555 90.00(5) ?
Ga1 Ge1 Ge1 5_555 . 150_555 90.00(3) ?
Ga1 Ge1 Ge1 5_555 . 9_555 60.00(3) ?
Ga1 Ge1 Ge1 5_555 . 105_554 120.00(2) ?
Ga1 Ge1 Ge1 5_555 . 10_555 60.00(3) ?
Ga1 Ge1 Ge1 5_555 . 106_555 120.00(2) ?
Ga1 Ge1 Ga1 149_545 . 6_555 90.00(3) ?
Ga1 Ge1 Ga1 149_545 . 150_555 90.00(7) ?
Ga1 Ge1 Ga1 149_545 . 9_555 120.00(2) ?
Ga1 Ge1 Ga1 149_545 . 105_554 60.00(4) ?
Ga1 Ge1 Ga1 149_545 . 10_555 120.00(2) ?
Ga1 Ge1 Ga1 149_545 . 106_555 60.00(4) ?
Ga1 Ge1 Ge1 149_545 . 5_555 180 ?
Ga1 Ge1 Ge1 149_545 . 149_545 0 ?
Ga1 Ge1 Ge1 149_545 . 6_555 90.00(3) ?
Ga1 Ge1 Ge1 149_545 . 150_555 90.00(7) ?
Ga1 Ge1 Ge1 149_545 . 9_555 120.00(2) ?
Ga1 Ge1 Ge1 149_545 . 105_554 60.00(4) ?
Ga1 Ge1 Ge1 149_545 . 10_555 120.00(2) ?
Ga1 Ge1 Ge1 149_545 . 106_555 60.00(4) ?
Ga1 Ge1 Ga1 6_555 . 150_555 180 ?
Ga1 Ge1 Ga1 6_555 . 9_555 60.00(3) ?
Ga1 Ge1 Ga1 6_555 . 105_554 120.00(2) ?
Ga1 Ge1 Ga1 6_555 . 10_555 60.00(3) ?
Ga1 Ge1 Ga1 6_555 . 106_555 120.00(2) ?
Ga1 Ge1 Ge1 6_555 . 5_555 90.00(5) ?
Ga1 Ge1 Ge1 6_555 . 149_545 90.00(3) ?
Ga1 Ge1 Ge1 6_555 . 6_555 0 ?
Ga1 Ge1 Ge1 6_555 . 150_555 180 ?
Ga1 Ge1 Ge1 6_555 . 9_555 60.00(3) ?
Ga1 Ge1 Ge1 6_555 . 105_554 120.00(2) ?
Ga1 Ge1 Ge1 6_555 . 10_555 60.00(3) ?
Ga1 Ge1 Ge1 6_555 . 106_555 120.00(2) ?
Ga1 Ge1 Ga1 150_555 . 9_555 120.00(2) ?
Ga1 Ge1 Ga1 150_555 . 105_554 60.00(4) ?
Ga1 Ge1 Ga1 150_555 . 10_555 120.00(2) ?
Ga1 Ge1 Ga1 150_555 . 106_555 60.00(4) ?
Ga1 Ge1 Ge1 150_555 . 5_555 90.00(3) ?
Ga1 Ge1 Ge1 150_555 . 149_545 90.00(7) ?
Ga1 Ge1 Ge1 150_555 . 6_555 180 ?
Ga1 Ge1 Ge1 150_555 . 150_555 0 ?
Ga1 Ge1 Ge1 150_555 . 9_555 120.00(2) ?
Ga1 Ge1 Ge1 150_555 . 105_554 60.00(4) ?
Ga1 Ge1 Ge1 150_555 . 10_555 120.00(2) ?
Ga1 Ge1 Ge1 150_555 . 106_555 60.00(4) ?
Ga1 Ge1 Ga1 9_555 . 105_554 180 ?
Ga1 Ge1 Ga1 9_555 . 10_555 90.00(5) ?
Ga1 Ge1 Ga1 9_555 . 106_555 90.00(3) ?
Ga1 Ge1 Ge1 9_555 . 5_555 60.00(3) ?
Ga1 Ge1 Ge1 9_555 . 149_545 120.00(2) ?
Ga1 Ge1 Ge1 9_555 . 6_555 60.00(3) ?
Ga1 Ge1 Ge1 9_555 . 150_555 120.00(2) ?
Ga1 Ge1 Ge1 9_555 . 9_555 0 ?
Ga1 Ge1 Ge1 9_555 . 105_554 180 ?
Ga1 Ge1 Ge1 9_555 . 10_555 90.00(5) ?
Ga1 Ge1 Ge1 9_555 . 106_555 90.00(3) ?
Ga1 Ge1 Ga1 105_554 . 10_555 90.00(3) ?
Ga1 Ge1 Ga1 105_554 . 106_555 90.00(7) ?
Ga1 Ge1 Ge1 105_554 . 5_555 120.00(2) ?
Ga1 Ge1 Ge1 105_554 . 149_545 60.00(4) ?
Ga1 Ge1 Ge1 105_554 . 6_555 120.00(2) ?
Ga1 Ge1 Ge1 105_554 . 150_555 60.00(4) ?
Ga1 Ge1 Ge1 105_554 . 9_555 180 ?
Ga1 Ge1 Ge1 105_554 . 105_554 0 ?
Ga1 Ge1 Ge1 105_554 . 10_555 90.00(3) ?
Ga1 Ge1 Ge1 105_554 . 106_555 90.00(7) ?
Ga1 Ge1 Ga1 10_555 . 106_555 180 ?
Ga1 Ge1 Ge1 10_555 . 5_555 60.00(3) ?
Ga1 Ge1 Ge1 10_555 . 149_545 120.00(2) ?
Ga1 Ge1 Ge1 10_555 . 6_555 60.00(3) ?
Ga1 Ge1 Ge1 10_555 . 150_555 120.00(2) ?
Ga1 Ge1 Ge1 10_555 . 9_555 90.00(5) ?
Ga1 Ge1 Ge1 10_555 . 105_554 90.00(3) ?
Ga1 Ge1 Ge1 10_555 . 10_555 0 ?
Ga1 Ge1 Ge1 10_555 . 106_555 180 ?
Ga1 Ge1 Ge1 106_555 . 5_555 120.00(2) ?
Ga1 Ge1 Ge1 106_555 . 149_545 60.00(4) ?
Ga1 Ge1 Ge1 106_555 . 6_555 120.00(2) ?
Ga1 Ge1 Ge1 106_555 . 150_555 60.00(4) ?
Ga1 Ge1 Ge1 106_555 . 9_555 90.00(3) ?
Ga1 Ge1 Ge1 106_555 . 105_554 90.00(7) ?
Ga1 Ge1 Ge1 106_555 . 10_555 180 ?
Ga1 Ge1 Ge1 106_555 . 106_555 0 ?
Ge1 Ge1 Ge1 5_555 . 149_545 180 ?
Ge1 Ge1 Ge1 5_555 . 6_555 90.00(5) ?
Ge1 Ge1 Ge1 5_555 . 150_555 90.00(3) ?
Ge1 Ge1 Ge1 5_555 . 9_555 60.00(3) ?
Ge1 Ge1 Ge1 5_555 . 105_554 120.00(2) ?
Ge1 Ge1 Ge1 5_555 . 10_555 60.00(3) ?
Ge1 Ge1 Ge1 5_555 . 106_555 120.00(2) ?
Ge1 Ge1 Ge1 149_545 . 6_555 90.00(3) ?
Ge1 Ge1 Ge1 149_545 . 150_555 90.00(7) ?
Ge1 Ge1 Ge1 149_545 . 9_555 120.00(2) ?
Ge1 Ge1 Ge1 149_545 . 105_554 60.00(4) ?
Ge1 Ge1 Ge1 149_545 . 10_555 120.00(2) ?
Ge1 Ge1 Ge1 149_545 . 106_555 60.00(4) ?
Ge1 Ge1 Ge1 6_555 . 150_555 180 ?
Ge1 Ge1 Ge1 6_555 . 9_555 60.00(3) ?
Ge1 Ge1 Ge1 6_555 . 105_554 120.00(2) ?
Ge1 Ge1 Ge1 6_555 . 10_555 60.00(3) ?
Ge1 Ge1 Ge1 6_555 . 106_555 120.00(2) ?
Ge1 Ge1 Ge1 150_555 . 9_555 120.00(2) ?
Ge1 Ge1 Ge1 150_555 . 105_554 60.00(4) ?
Ge1 Ge1 Ge1 150_555 . 10_555 120.00(2) ?
Ge1 Ge1 Ge1 150_555 . 106_555 60.00(4) ?
Ge1 Ge1 Ge1 9_555 . 105_554 180 ?
Ge1 Ge1 Ge1 9_555 . 10_555 90.00(5) ?
Ge1 Ge1 Ge1 9_555 . 106_555 90.00(3) ?
Ge1 Ge1 Ge1 105_554 . 10_555 90.00(3) ?
Ge1 Ge1 Ge1 105_554 . 106_555 90.00(7) ?
Ge1 Ge1 Ge1 10_555 . 106_555 180 ?

loop_
_geom_bond_atom_site_label_1
_geom_bond_atom_site_label_2
_geom_bond_site_symmetry_1
_geom_bond_site_symmetry_2
_geom_bond_distance
_geom_bond_publ_flag
Sm1 Mn1 . . 3.77267(15) ?
Sm1 Mn1 . 49_555 3.77267(15) ?
Sm1 Mn1 . 97_555 3.77267(15) ?
Sm1 Mn1 . 145_555 3.77267(15) ?
Sm1 Ga1 . . 3.0887(2) ?
Sm1 Ga1 . 49_555 3.0887(2) ?
Sm1 Ga1 . 98_555 3.0887(2) ?
Sm1 Ga1 . 146_555 3.0887(2) ?
Sm1 Ga1 . 5_555 3.0887(2) ?
Sm1 Ga1 . 101_555 3.0887(2) ?
Sm1 Ga1 . 54_555 3.0887(2) ?
Sm1 Ga1 . 150_555 3.0887(2) ?
Sm1 Ga1 . 9_555 3.0887(2) ?
Sm1 Ga1 . 153_555 3.0887(2) ?
Sm1 Ga1 . 58_555 3.0887(2) ?
Sm1 Ga1 . 106_555 3.0887(2) ?
Sm1 Ge1 . . 3.0887(2) ?
Sm1 Ge1 . 49_555 3.0887(2) ?
Sm1 Ge1 . 98_555 3.0887(2) ?
Sm1 Ge1 . 146_555 3.0887(2) ?
Sm1 Ge1 . 5_555 3.0887(2) ?
Sm1 Ge1 . 101_555 3.0887(2) ?
Sm1 Ge1 . 54_555 3.0887(2) ?
Sm1 Ge1 . 150_555 3.0887(2) ?
Sm1 Ge1 . 9_555 3.0887(2) ?
Sm1 Ge1 . 153_555 3.0887(2) ?
Sm1 Ge1 . 58_555 3.0887(2) ?
Sm1 Ge1 . 106_555 3.0887(2) ?
Mn1 Ga1 . . 2.4045(18) ?
Mn1 Ga1 . 2_555 2.4045(18) ?
Mn1 Ga1 . 5_555 2.4045(18) ?
Mn1 Ga1 . 6_555 2.4045(18) ?
Mn1 Ga1 . 9_555 2.4045(18) ?
Mn1 Ga1 . 10_555 2.4045(18) ?
Mn1 Ge1 . . 2.4045(18) ?
Mn1 Ge1 . 2_555 2.4045(18) ?
Mn1 Ge1 . 5_555 2.4045(18) ?
Mn1 Ge1 . 6_555 2.4045(18) ?
Mn1 Ge1 . 9_555 2.4045(18) ?
Mn1 Ge1 . 10_555 2.4045(18) ?
Ga1 Ga1 . 5_555 3.4005(18) ?
Ga1 Ga1 . 149_545 2.7602(18) ?
Ga1 Ga1 . 6_555 3.4005(18) ?
Ga1 Ga1 . 150_555 2.7602(18) ?
Ga1 Ga1 . 9_555 3.4005(18) ?
Ga1 Ga1 . 105_554 2.7602(18) ?
Ga1 Ga1 . 10_555 3.4005(18) ?
Ga1 Ga1 . 106_555 2.7602(18) ?
Ga1 Ge1 . 5_555 3.4005(18) ?
Ga1 Ge1 . 149_545 2.7602(18) ?
Ga1 Ge1 . 6_555 3.4005(18) ?
Ga1 Ge1 . 150_555 2.7602(18) ?
Ga1 Ge1 . 9_555 3.4005(18) ?
Ga1 Ge1 . 105_554 2.7602(18) ?
Ga1 Ge1 . 10_555 3.4005(18) ?
Ga1 Ge1 . 106_555 2.7602(18) ?
Ge1 Ge1 . 5_555 3.4005(18) ?
Ge1 Ge1 . 149_545 2.7602(18) ?
Ge1 Ge1 . 6_555 3.4005(18) ?
Ge1 Ge1 . 150_555 2.7602(18) ?
Ge1 Ge1 . 9_555 3.4005(18) ?
Ge1 Ge1 . 105_554 2.7602(18) ?
Ge1 Ge1 . 10_555 3.4005(18) ?
Ge1 Ge1 . 106_555 2.7602(18) ?

loop_
_geom_hbond_atom_site_label_D
_geom_hbond_atom_site_label_H
_geom_hbond_atom_site_label_A
_geom_hbond_site_symmetry_D
_geom_hbond_site_symmetry_H
_geom_hbond_site_symmetry_A
_geom_hbond_distance_DH
_geom_hbond_distance_HA
_geom_hbond_distance_DA
_geom_hbond_angle_DHA
_geom_hbond_publ_flag
? ? ? ? ? ? ? ? ? ? ?

loop_
_geom_torsion_atom_site_label_1
_geom_torsion_atom_site_label_2
_geom_torsion_atom_site_label_3
_geom_torsion_atom_site_label_4
_geom_torsion_site_symmetry_1
_geom_torsion_site_symmetry_2
_geom_torsion_site_symmetry_3
_geom_torsion_site_symmetry_4
_geom_torsion
_geom_torsion_publ_flag
? ? ? ? ? ? ? ? ? ?

loop_
_restr_angle_atom_site_label_1
_restr_angle_site_symmetry_1
_restr_angle_atom_site_label_2
_restr_angle_site_symmetry_2
_restr_angle_atom_site_label_3
_restr_angle_site_symmetry_3
_restr_angle_target
_restr_angle_target_weight_param
? ? ? ? ? ? ? ?

loop_
_restr_distance_atom_site_label_1
_restr_distance_site_symmetry_1
_restr_distance_atom_site_label_2
_restr_distance_site_symmetry_2
_restr_distance_target
_restr_distance_target_weight_param
? ? ? ? ? ?

loop_
_restr_equal_angle_atom_site_label_1
_restr_equal_angle_site_symmetry_1
_restr_equal_angle_atom_site_label_2
_restr_equal_angle_site_symmetry_2
_restr_equal_angle_atom_site_label_3
_restr_equal_angle_site_symmetry_3
_restr_equal_angle_class_class_id
_restr_equal_angle_class_target_weight_param
? ? ? ? ? ? ? ?

loop_
_restr_equal_distance_atom_site_label_1
_restr_equal_distance_site_symmetry_1
_restr_equal_distance_atom_site_label_2
_restr_equal_distance_site_symmetry_2
_restr_equal_distance_class_class_id
_restr_equal_distance_class_target_weight_param
? ? ? ? ? ?

loop_
_restr_equal_torsion_atom_site_label_1
_restr_equal_torsion_site_symmetry_1
_restr_equal_torsion_atom_site_label_2
_restr_equal_torsion_site_symmetry_2
_restr_equal_torsion_atom_site_label_3
_restr_equal_torsion_site_symmetry_3
_restr_equal_torsion_atom_site_label_4
_restr_equal_torsion_site_symmetry_4
_restr_equal_torsion_class_class_id
_restr_equal_torsion_class_target_weight_param
? ? ? ? ? ? ? ? ? ?

loop_
_restr_torsion_atom_site_label_1
_restr_torsion_site_symmetry_1
_restr_torsion_atom_site_label_2
_restr_torsion_site_symmetry_2
_restr_torsion_atom_site_label_3
_restr_torsion_site_symmetry_3
_restr_torsion_atom_site_label_4
_restr_torsion_site_symmetry_4
_restr_torsion_angle_target
_restr_torsion_weight_param
? ? ? ? ? ? ? ? ? ?

loop_
_twin_individual_id
_twin_individual_mass_fraction_refined
_twin_individual_twin_matrix_11
_twin_individual_twin_matrix_12
_twin_individual_twin_matrix_13
_twin_individual_twin_matrix_21
_twin_individual_twin_matrix_22
_twin_individual_twin_matrix_23
_twin_individual_twin_matrix_31
_twin_individual_twin_matrix_32
_twin_individual_twin_matrix_33
? ? ? ? ? ? ? ? ? ? ?

loop_
_jana_atom_site_adp_c_label
_jana_atom_site_adp_c_type_symbol
_jana_atom_site_adp_c_111
_jana_atom_site_adp_c_112
_jana_atom_site_adp_c_113
_jana_atom_site_adp_c_122
_jana_atom_site_adp_c_123
_jana_atom_site_adp_c_133
_jana_atom_site_adp_c_222
_jana_atom_site_adp_c_223
_jana_atom_site_adp_c_233
_jana_atom_site_adp_c_333
Sm1 Sm 0 0 0 0 -0.00004(3) 0 0 0 0 0
Ga1 Ga -0.0030(8) 0 0 0 0 0 0 0 0 0
Ge1 Ge -0.0030(8) 0 0 0 0 0 0 0 0 0

loop_
_jana_atom_site_adp_d_label
_jana_atom_site_adp_d_type_symbol
_jana_atom_site_adp_d_1111
_jana_atom_site_adp_d_1112
_jana_atom_site_adp_d_1113
_jana_atom_site_adp_d_1122
_jana_atom_site_adp_d_1123
_jana_atom_site_adp_d_1133
_jana_atom_site_adp_d_1222
_jana_atom_site_adp_d_1223
_jana_atom_site_adp_d_1233
_jana_atom_site_adp_d_1333
_jana_atom_site_adp_d_2222
_jana_atom_site_adp_d_2223
_jana_atom_site_adp_d_2233
_jana_atom_site_adp_d_2333
_jana_atom_site_adp_d_3333
Sm1 Sm 0.00015(4) 0 0 0.000066(12) 0 0.000066(12) 0 0 0 0 0.00015(4) 0 0.000066(12) 0 0.00015(4)
Ga1 Ga 0.0006(3) 0 0 0 0 0 0 0 0 0 0 0 0.00010(3) 0 0
Ge1 Ge 0.0006(3) 0 0 0 0 0 0 0 0 0 0 0 0.00010(3) 0 0

loop_
_jana_atom_site_adp_e_label
_jana_atom_site_adp_e_type_symbol
_jana_atom_site_adp_e_11111
_jana_atom_site_adp_e_11112
_jana_atom_site_adp_e_11113
_jana_atom_site_adp_e_11122
_jana_atom_site_adp_e_11123
_jana_atom_site_adp_e_11133
_jana_atom_site_adp_e_11222
_jana_atom_site_adp_e_11223
_jana_atom_site_adp_e_11233
_jana_atom_site_adp_e_11333
_jana_atom_site_adp_e_12222
_jana_atom_site_adp_e_12223
_jana_atom_site_adp_e_12233
_jana_atom_site_adp_e_12333
_jana_atom_site_adp_e_13333
_jana_atom_site_adp_e_22222
_jana_atom_site_adp_e_22223
_jana_atom_site_adp_e_22233
_jana_atom_site_adp_e_22333
_jana_atom_site_adp_e_23333
_jana_atom_site_adp_e_33333
Ga1 Ga 0.0025(3) 0 0 0 0 0 0 0 0 0 0 0 0 0 0 0 0 0 0 0 0
Ge1 Ge 0.0025(3) 0 0 0 0 0 0 0 0 0 0 0 0 0 0 0 0 0 0 0 0

loop_
_jana_atom_site_adp_f_label
_jana_atom_site_adp_f_type_symbol
_jana_atom_site_adp_f_111111
_jana_atom_site_adp_f_111112
_jana_atom_site_adp_f_111113
_jana_atom_site_adp_f_111122
_jana_atom_site_adp_f_111123
_jana_atom_site_adp_f_111133
_jana_atom_site_adp_f_111222
_jana_atom_site_adp_f_111223
_jana_atom_site_adp_f_111233
_jana_atom_site_adp_f_111333
_jana_atom_site_adp_f_112222
_jana_atom_site_adp_f_112223
_jana_atom_site_adp_f_112233
_jana_atom_site_adp_f_112333
_jana_atom_site_adp_f_113333
_jana_atom_site_adp_f_122222
_jana_atom_site_adp_f_122223
_jana_atom_site_adp_f_122233
_jana_atom_site_adp_f_122333
_jana_atom_site_adp_f_123333
_jana_atom_site_adp_f_133333
_jana_atom_site_adp_f_222222
_jana_atom_site_adp_f_222223
_jana_atom_site_adp_f_222233
_jana_atom_site_adp_f_222333
_jana_atom_site_adp_f_223333
_jana_atom_site_adp_f_233333
_jana_atom_site_adp_f_333333
? ? ? ? ? ? ? ? ? ? ? ? ? ? ? ? ? ? ? ? ? ? ? ? ? ? ? ? ? ?
